data_2022415
loop_
_publ_author_name
'Wytrych, Patrycja'
'Utko, J\'ozef'
'Lis, Tadeusz'
'John, \/Lukasz'

_publ_section_title
;
 Polyoxometalate-like structure of new potassium triphenylsiloxides:
 [K~6~(OSiPh~3~)~6~(C~3~H~7~OH)(H~2~O)]&#x00B7;2C~6~H~5~CH~3~ and
 [K~6~(OSiPh~3~)~6~(H~2~O)~2~]
;
_journal_coeditor_code JX3064
_journal_issue 9
_journal_name_full 'Acta Crystallographica Section C'
_journal_page_first
;
;
_journal_paper_doi 10.1107/S2053229621008160
_journal_volume 77
_journal_year 2021
_chemical_formula_iupac '[K6 (C18 H15 O Si)6 (H2 O)2]'
_chemical_formula_moiety 'C108 H94 K6 O8 Si6'
_chemical_formula_sum 'C108 H94 K6 O8 Si6'
_chemical_formula_weight 1922.97
_chemical_name_systematic
(\m~4~-Aqua)(\m~3~-aqua)pentakis(\m~3~-triphenylsilanolato)(\m~2~-triphenylsilanolato)hexapotassium
_space_group_crystal_system triclinic
_space_group_IT_number 2
_space_group_name_Hall '-P 1'
_space_group_name_H-M_alt 'P -1'
_atom_sites_solution_hydrogens mixed
_audit_creation_method SHELXL-2018/1
_cell_angle_alpha 89.61(2)
_cell_angle_beta 78.98(2)
_cell_angle_gamma 73.26(2)
_cell_formula_units_Z 2
_cell_length_a 12.7633(7)
_cell_length_b 14.7076(8)
_cell_length_c 28.183(3)
_cell_measurement_reflns_used 144636
_cell_measurement_temperature 100(2)
_cell_measurement_theta_max 67
_cell_measurement_theta_min 3.1
_cell_volume 4966.3(9)
_computing_cell_refinement
;
CrysAlis PRO (Rigaku OD, 2020)
;
_computing_data_collection
;
CrysAlis PRO (Rigaku OD, 2020)
;
_computing_data_reduction
;
CrysAlis PRO (Rigaku OD, 2020)
;
_computing_structure_refinement
;
SHELXL2018 (Sheldrick, 2015)
;
_computing_structure_solution
;
SHELXS97 (Sheldrick, 2008)
;
_diffrn_ambient_temperature 100(2)
_diffrn_detector_area_resol_mean 10.0000
_diffrn_measured_fraction_theta_full 1.000
_diffrn_measured_fraction_theta_max 0.986
_diffrn_measurement_device_type 'XtaLAB Synergy R, DW system, HyPix-Arc 150'
_diffrn_radiation_type CuK\a
_diffrn_radiation_wavelength 1.54184
_diffrn_reflns_av_R_equivalents 0.0356
_diffrn_reflns_av_unetI/netI 0.0120
_diffrn_reflns_limit_h_max 14
_diffrn_reflns_limit_h_min -15
_diffrn_reflns_limit_k_max 18
_diffrn_reflns_limit_k_min -18
_diffrn_reflns_limit_l_max 35
_diffrn_reflns_limit_l_min -35
_diffrn_reflns_number 243068
_diffrn_reflns_theta_full 67.000
_diffrn_reflns_theta_max 75.852
_diffrn_reflns_theta_min 3.142
_diffrn_source 'Rotating-anode X-ray tube'
_exptl_absorpt_coefficient_mu 3.480
_exptl_absorpt_correction_T_max 1.000
_exptl_absorpt_correction_T_min 0.635
_exptl_absorpt_correction_type gaussian
_exptl_absorpt_process_details
;
(CrysAlis PRO; Rigaku OD, 2020)
;
_exptl_crystal_colour colorless
_exptl_crystal_density_diffrn 1.286
_exptl_crystal_description needle
_exptl_crystal_F_000 2008
_exptl_crystal_size_max 0.170
_exptl_crystal_size_mid 0.150
_exptl_crystal_size_min 0.090
_refine_diff_density_max 0.715
_refine_diff_density_min -1.103
_refine_ls_extinction_method none
_refine_ls_goodness_of_fit_ref 1.046
_refine_ls_hydrogen_treatment mixed
_refine_ls_matrix_type full
_refine_ls_number_parameters 1249
_refine_ls_number_reflns 20415
_refine_ls_number_restraints 0
_refine_ls_restrained_S_all 1.046
_refine_ls_R_factor_all 0.0540
_refine_ls_R_factor_gt 0.0518
_refine_ls_shift/su_max 0.001
_refine_ls_shift/su_mean 0.000
_refine_ls_structure_factor_coef Fsqd
_refine_ls_weighting_details 'w=1/[\s^2^(Fo^2^)+(0.0459P)^2^+6.6226P] where P=(Fo^2^+2Fc^2^)/3'
_refine_ls_weighting_scheme calc
_refine_ls_wR_factor_gt 0.1221
_refine_ls_wR_factor_ref 0.1235
_reflns_number_gt 19325
_reflns_number_total 20415
_reflns_threshold_expression 'I > 2\s(I)'
_cod_data_source_file jx3064sup1.cif
_cod_data_source_block u777bba
_cod_database_code 2022415
_shelx_space_group_comment
;
The symmetry employed for this shelxl refinement is uniquely defined
by the following loop, which should always be used as a source of
symmetry information in preference to the above space-group names.
They are only intended as comments.
;
_shelx_estimated_absorpt_t_min 0.589
_shelx_estimated_absorpt_t_max 0.745

loop_
_space_group_symop_operation_xyz
'x, y, z'
'-x, -y, -z'

loop_
_atom_site_type_symbol
_atom_site_label
_atom_site_fract_x
_atom_site_fract_y
_atom_site_fract_z
_atom_site_U_iso_or_equiv
_atom_site_adp_type
_atom_site_calc_flag
_atom_site_occupancy
_atom_site_disorder_assembly
_atom_site_disorder_group
O O1W 0.43080(19) 0.79185(15) 0.24023(7) 0.0511(5) Uani d 1 . .
H H1W1 0.424231 0.836155 0.221030 0.083(13) Uiso d 1 A .
H H1W2 0.475471 0.739177 0.228983 0.119(19) Uiso d 1 . .
O O2W 0.1908(3) 0.6764(2) 0.25737(13) 0.0458(9) Uani d 0.574(4) A 7
H H2W1 0.240267 0.645048 0.271856 0.069 Uiso d 0.574(4) A 7
H H2W2 0.140666 0.651461 0.254560 0.069 Uiso d 0.574(4) A 7
O O3W 0.1639(4) 0.7198(3) 0.23145(17) 0.0439(12) Uani d 0.426(4) A 8
H H3W1 0.095450 0.724851 0.236133 0.066 Uiso d 0.426(4) A 8
H H3W2 0.200789 0.707468 0.203001 0.066 Uiso d 0.426(4) A 8
K K1 0.50947(4) 0.66425(4) 0.30678(2) 0.04343(13) Uani d 1 . .
K K2 0.19822(9) 0.76850(6) 0.34709(7) 0.0274(3) Uani d 0.574(4) A 7
K K21 0.22228(14) 0.76730(9) 0.32095(11) 0.0340(5) Uani d 0.426(4) A 8
K K3 0.38532(5) 0.57842(5) 0.20134(3) 0.0640(2) Uani d 1 . .
K K4 0.35715(4) 0.93972(4) 0.30889(2) 0.03498(12) Uani d 1 . .
K K5 0.49925(4) 0.75981(3) 0.12282(2) 0.03637(12) Uani d 1 . .
K K6 0.22192(10) 0.84378(15) 0.20967(3) 0.0324(4) Uani d 0.574(4) A 7
K K61 0.19469(13) 0.89592(19) 0.20633(5) 0.0298(4) Uani d 0.426(4) A 8
O O1 0.34112(15) 0.59412(11) 0.30849(6) 0.0365(4) Uani d 1 . .
Si Si1 0.34963(5) 0.48972(4) 0.32563(2) 0.02871(13) Uani d 1 . .
C C1A 0.46819(19) 0.44007(16) 0.35821(8) 0.0313(5) Uani d 1 . .
C C2A 0.4965(2) 0.5001(2) 0.38870(9) 0.0412(6) Uani d 1 . .
H H2A 0.457344 0.566054 0.391526 0.049 Uiso calc 1 . .
C C3A 0.5800(2) 0.4660(2) 0.41483(10) 0.0516(7) Uani d 1 . .
H H3A 0.598262 0.508553 0.434841 0.062 Uiso calc 1 . .
C C4A 0.6368(2) 0.3703(2) 0.41183(10) 0.0521(7) Uani d 1 . .
H H4A 0.694008 0.346790 0.429810 0.062 Uiso calc 1 . .
C C5A 0.6102(2) 0.3090(2) 0.38266(10) 0.0469(7) Uani d 1 . .
H H5A 0.648600 0.242984 0.380781 0.056 Uiso calc 1 . .
C C6A 0.5271(2) 0.34350(18) 0.35590(9) 0.0367(5) Uani d 1 . .
H H6A 0.510210 0.300517 0.335668 0.044 Uiso calc 1 . .
C C1B 0.3706(2) 0.40926(16) 0.27038(8) 0.0343(5) Uani d 1 . .
C C2B 0.2802(3) 0.40052(19) 0.25148(10) 0.0442(6) Uani d 1 . .
H H2B 0.206687 0.424234 0.270092 0.053 Uiso calc 1 . .
C C3B 0.2966(3) 0.3569(2) 0.20502(12) 0.0574(8) Uani d 1 . .
H H3B 0.234338 0.351684 0.192544 0.069 Uiso calc 1 . .
C C4B 0.4023(3) 0.3220(2) 0.17800(12) 0.0628(9) Uani d 1 . .
H H4B 0.412899 0.293233 0.146690 0.075 Uiso calc 1 . .
C C5B 0.4924(3) 0.3282(2) 0.19561(11) 0.0555(8) Uani d 1 . .
H H5B 0.565515 0.303322 0.176776 0.067 Uiso calc 1 . .
C C6B 0.4770(2) 0.37112(17) 0.24135(9) 0.0414(6) Uani d 1 . .
H H6B 0.540524 0.374706 0.253271 0.050 Uiso calc 1 . .
C C1C 0.21941(19) 0.48377(16) 0.36885(8) 0.0316(5) Uani d 1 . .
C C2C 0.2195(2) 0.41001(18) 0.40007(9) 0.0362(5) Uani d 1 . .
H H2C 0.287044 0.360737 0.399292 0.043 Uiso calc 1 . .
C C3C 0.1241(2) 0.40601(19) 0.43231(9) 0.0407(6) Uani d 1 . .
H H3C 0.126780 0.353923 0.452632 0.049 Uiso calc 1 . .
C C4C 0.0258(2) 0.4774(2) 0.43481(10) 0.0436(6) Uani d 1 . .
H H4C -0.039692 0.475032 0.456786 0.052 Uiso calc 1 . .
C C5C 0.0234(2) 0.5523(2) 0.40518(13) 0.0599(9) Uani d 1 . .
H H5C -0.043609 0.602823 0.407249 0.072 Uiso calc 1 . .
C C6C 0.1184(2) 0.5543(2) 0.37229(12) 0.0527(8) Uani d 1 . .
H H6C 0.114299 0.605556 0.351373 0.063 Uiso calc 1 . .
O O2 0.37440(13) 0.79905(12) 0.36628(5) 0.0322(3) Uani d 1 . .
Si Si2 0.37274(5) 0.82359(4) 0.42125(2) 0.02745(12) Uani d 1 . .
C C1D 0.25690(18) 0.79322(16) 0.46488(8) 0.0293(4) Uani d 1 . .
C C2D 0.2311(2) 0.70898(17) 0.45698(9) 0.0339(5) Uani d 1 . .
H H2D 0.268023 0.670702 0.428239 0.041 Uiso calc 1 A 7
C C3D 0.1532(2) 0.67986(19) 0.48994(9) 0.0398(6) Uani d 1 . .
H H3D 0.136973 0.622522 0.483583 0.048 Uiso calc 1 . .
C C4D 0.0989(2) 0.7346(2) 0.53221(10) 0.0425(6) Uani d 1 . .
H H4D 0.046360 0.714384 0.555140 0.051 Uiso calc 1 . .
C C5D 0.1215(2) 0.8186(2) 0.54082(10) 0.0425(6) Uani d 1 . .
H H5D 0.083920 0.856624 0.569584 0.051 Uiso calc 1 . .
C C6D 0.1993(2) 0.84778(17) 0.50732(9) 0.0358(5) Uani d 1 . .
H H6D 0.213564 0.906089 0.513492 0.043 Uiso calc 1 . .
C C1E 0.50638(19) 0.75451(17) 0.44012(8) 0.0330(5) Uani d 1 . .
C C2E 0.5085(2) 0.70992(17) 0.48409(9) 0.0358(5) Uani d 1 . .
H H2E 0.440142 0.715761 0.506007 0.043 Uiso calc 1 . .
C C3E 0.6078(2) 0.6573(2) 0.49665(10) 0.0470(6) Uani d 1 . .
H H3E 0.606799 0.627206 0.526585 0.056 Uiso calc 1 . .
C C4E 0.7076(3) 0.6491(3) 0.46548(12) 0.0656(10) Uani d 1 . .
H H4E 0.775793 0.613003 0.473692 0.079 Uiso calc 1 . .
C C5E 0.7081(3) 0.6940(3) 0.42189(12) 0.0772(12) Uani d 1 . .
H H5E 0.776863 0.689917 0.400620 0.093 Uiso calc 1 . .
C C6E 0.6088(2) 0.7446(3) 0.40950(10) 0.0576(8) Uani d 1 . .
H H6E 0.610401 0.773421 0.379207 0.069 Uiso calc 1 . .
C C1F 0.35771(19) 0.95476(17) 0.43092(8) 0.0301(5) Uani d 1 . .
C C2F 0.2651(2) 1.02418(18) 0.42053(9) 0.0377(5) Uani d 1 . .
H H2F 0.206474 1.004798 0.411476 0.045 Uiso calc 1 . .
C C3F 0.2561(3) 1.12036(19) 0.42304(9) 0.0434(6) Uani d 1 . .
H H3F 0.192349 1.165700 0.415523 0.052 Uiso calc 1 . .
C C4F 0.3402(2) 1.15016(19) 0.43653(9) 0.0421(6) Uani d 1 . .
H H4F 0.334624 1.215935 0.438156 0.051 Uiso calc 1 . .
C C5F 0.4321(2) 1.08391(19) 0.44758(9) 0.0408(6) Uani d 1 . .
H H5F 0.489606 1.104154 0.457150 0.049 Uiso calc 1 . .
C C6F 0.4410(2) 0.98716(18) 0.44478(8) 0.0345(5) Uani d 1 . .
H H6F 0.504930 0.942324 0.452431 0.041 Uiso calc 1 . .
O O3 0.30574(17) 0.71395(12) 0.14289(7) 0.0462(5) Uani d 1 . .
Si Si3 0.26424(5) 0.71846(4) 0.09310(2) 0.03067(13) Uani d 1 . .
C C1G 0.19033(18) 0.62712(15) 0.08564(8) 0.0284(4) Uani d 1 . .
C C2G 0.1678(2) 0.60519(17) 0.04104(9) 0.0335(5) Uani d 1 . .
H H2G 0.192997 0.635597 0.013155 0.040 Uiso calc 1 . .
C C3G 0.1098(2) 0.54033(18) 0.03656(10) 0.0387(5) Uani d 1 . .
H H3G 0.094355 0.527710 0.006012 0.046 Uiso calc 1 . .
C C4G 0.0744(2) 0.49410(18) 0.07639(11) 0.0440(6) Uani d 1 . .
H H4G 0.034872 0.449370 0.073418 0.053 Uiso calc 1 . .
C C5G 0.0967(2) 0.5132(2) 0.12043(11) 0.0499(7) Uani d 1 . .
H H5G 0.073122 0.481050 0.147925 0.060 Uiso calc 1 . .
C C6G 0.1536(2) 0.57919(18) 0.12501(9) 0.0383(5) Uani d 1 . .
H H6G 0.167715 0.591850 0.155825 0.046 Uiso calc 1 . .
C C1H 0.3869(2) 0.69672(18) 0.04084(11) 0.0410(6) Uani d 1 . .
C C2H 0.4741(2) 0.6126(2) 0.03571(14) 0.0570(8) Uani d 1 . .
H H2H 0.469012 0.564620 0.058021 0.068 Uiso calc 1 . .
C C3H 0.5687(3) 0.5963(3) -0.00102(18) 0.0784(12) Uani d 1 . .
H H3H 0.626400 0.537813 -0.003573 0.094 Uiso calc 1 . .
C C4H 0.5783(3) 0.6645(4) -0.0333(2) 0.0999(16) Uani d 1 . .
H H4H 0.642088 0.653474 -0.058645 0.120 Uiso calc 1 . .
C C5H 0.4946(3) 0.7497(4) -0.02886(18) 0.1018(17) Uani d 1 . .
H H5H 0.501307 0.797729 -0.050953 0.122 Uiso calc 1 . .
C C6H 0.4004(3) 0.7655(3) 0.00784(13) 0.0654(9) Uani d 1 . .
H H6H 0.343789 0.824672 0.010472 0.078 Uiso calc 1 . .
C C1I 0.16806(19) 0.83911(16) 0.08396(8) 0.0291(4) Uani d 1 . .
C C2I 0.18892(18) 0.92213(15) 0.09793(8) 0.0277(4) Uani d 1 . .
H H2I 0.251411 0.917178 0.112536 0.033 Uiso calc 1 A 7
C C3I 0.12115(19) 1.01135(16) 0.09111(9) 0.0326(5) Uani d 1 . .
H H3I 0.136610 1.066560 0.101548 0.039 Uiso calc 1 . .
C C4I 0.0312(2) 1.02025(16) 0.06917(9) 0.0342(5) Uani d 1 . .
H H4I -0.015409 1.081426 0.064357 0.041 Uiso calc 1 . .
C C5I 0.0096(2) 0.93997(19) 0.05436(11) 0.0471(7) Uani d 1 . .
H H5I -0.051363 0.945534 0.038621 0.057 Uiso calc 1 . .
C C6I 0.0763(3) 0.85085(19) 0.06228(12) 0.0521(8) Uani d 1 . .
H H6I 0.058740 0.796107 0.052609 0.063 Uiso calc 1 . .
O O4 0.15694(13) 0.93752(14) 0.30131(6) 0.0390(4) Uani d 1 . .
Si Si4 0.02932(5) 0.99735(5) 0.31157(2) 0.03125(13) Uani d 1 . .
C C1J -0.0554(2) 0.96028(19) 0.36662(10) 0.0392(6) Uani d 1 . .
C C2J -0.0100(2) 0.92252(19) 0.40552(9) 0.0401(6) Uani d 1 . .
H H2J 0.065781 0.917905 0.405506 0.048 Uiso calc 1 A 7
C C3J -0.0718(3) 0.8909(2) 0.44491(10) 0.0567(8) Uani d 1 . .
H H3J -0.037872 0.865056 0.471137 0.068 Uiso calc 1 . .
C C4J -0.1804(3) 0.8967(3) 0.44597(13) 0.0724(11) Uani d 1 . .
H H4J -0.221415 0.872078 0.471992 0.087 Uiso calc 1 . .
C C5J -0.2304(3) 0.9388(4) 0.4090(2) 0.115(2) Uani d 1 . .
H H5J -0.307590 0.947217 0.410493 0.138 Uiso calc 1 . .
C C6J -0.1680(3) 0.9687(4) 0.36962(18) 0.1020(19) Uani d 1 . .
H H6J -0.203050 0.995750 0.343878 0.122 Uiso calc 1 . .
C C1K 0.0083(2) 1.12825(19) 0.31879(8) 0.0385(6) Uani d 1 . .
C C2K -0.0957(3) 1.1962(2) 0.31947(10) 0.0513(7) Uani d 1 . .
H H2K -0.158008 1.175437 0.316280 0.062 Uiso calc 1 . .
C C3K -0.1089(4) 1.2931(2) 0.32472(12) 0.0689(10) Uani d 1 . .
H H3K -0.179163 1.338175 0.324546 0.083 Uiso calc 1 . .
C C4K -0.0168(4) 1.3234(3) 0.33028(12) 0.0738(9) Uani d 1 . .
H H4K -0.025332 1.389287 0.334591 0.089 Uiso calc 1 . .
C C5K 0.0867(4) 1.2577(3) 0.32954(12) 0.0738(9) Uani d 1 . .
H H5K 0.149094 1.278188 0.333001 0.089 Uiso calc 1 . .
C C6K 0.0974(3) 1.1621(2) 0.32370(10) 0.0532(8) Uani d 1 . .
H H6K 0.168353 1.117435 0.322988 0.064 Uiso calc 1 . .
C C1L -0.0399(2) 0.97447(19) 0.26070(11) 0.0428(6) Uani d 1 . .
C C2L -0.0516(4) 0.8847(3) 0.2544(2) 0.124(2) Uani d 1 . .
H H2L -0.030546 0.839191 0.277588 0.149 Uiso calc 1 A 7
C C3L -0.0921(5) 0.8577(3) 0.2166(3) 0.153(3) Uani d 1 . .
H H3L -0.097803 0.795047 0.213968 0.184 Uiso calc 1 . .
C C4L -0.1232(3) 0.9204(4) 0.18366(17) 0.0999(19) Uani d 1 . .
H H4L -0.150893 0.902622 0.157266 0.120 Uiso calc 1 . .
C C5L -0.1149(4) 1.0089(4) 0.18833(12) 0.0899(15) Uani d 1 . .
H H5L -0.138524 1.054127 0.165449 0.108 Uiso calc 1 . .
C C6L -0.0721(2) 1.0350(2) 0.22626(9) 0.0493(7) Uani d 1 . .
H H6L -0.065256 1.097472 0.228036 0.059 Uiso calc 1 A 8
O O5 0.56570(14) 0.63134(12) 0.19646(6) 0.0390(4) Uani d 1 . .
Si Si5 0.69600(6) 0.58294(5) 0.17856(3) 0.03877(15) Uani d 1 . .
C C1M 0.7617(3) 0.6402(3) 0.12434(13) 0.0296(6) Uani d 0.5 A 1
C C2M 0.7319(3) 0.6291(3) 0.08028(16) 0.0431(14) Uani d 0.5 A 1
H H2M 0.686058 0.589553 0.077369 0.052 Uiso calc 0.5 A 1
C C3M 0.7691(4) 0.6759(4) 0.04049(13) 0.0494(19) Uani d 0.5 A 1
H H3M 0.748769 0.668361 0.010378 0.059 Uiso calc 0.5 A 1
C C4M 0.8362(4) 0.7338(3) 0.04475(13) 0.052(2) Uani d 0.5 A 1
H H4M 0.861670 0.765789 0.017556 0.062 Uiso calc 0.5 A 1
C C5M 0.8660(4) 0.7449(3) 0.08881(15) 0.0600(17) Uani d 0.5 A 1
H H5M 0.911863 0.784410 0.091725 0.072 Uiso calc 0.5 A 1
C C6M 0.8288(3) 0.6980(3) 0.12860(12) 0.0496(14) Uani d 0.5 A 1
H H6M 0.849153 0.705603 0.158716 0.059 Uiso calc 0.5 A 1
C C1MM 0.7470(3) 0.6545(2) 0.12617(13) 0.0296(6) Uani d 0.5 A 2
C C2MM 0.7878(3) 0.61598(18) 0.07905(15) 0.0369(13) Uani d 0.5 A 2
H H2MM 0.795126 0.551116 0.072000 0.044 Uiso calc 0.5 A 2
C C3MM 0.8179(3) 0.6724(3) 0.04223(11) 0.0448(18) Uani d 0.5 A 2
H H3MM 0.845825 0.646062 0.010015 0.054 Uiso calc 0.5 A 2
C C4MM 0.8072(3) 0.7673(2) 0.05253(11) 0.0359(15) Uani d 0.5 A 2
H H4MM 0.827827 0.805833 0.027370 0.043 Uiso calc 0.5 A 2
C C5MM 0.7664(3) 0.80580(17) 0.09966(12) 0.0307(9) Uani d 0.5 A 2
H H5MM 0.759128 0.870661 0.106709 0.037 Uiso calc 0.5 A 2
C C6MM 0.7363(3) 0.7494(2) 0.13648(9) 0.0285(9) Uani d 0.5 A 2
H H6MM 0.708427 0.775717 0.168694 0.034 Uiso calc 0.5 A 2
C C1N 0.7112(3) 0.45838(19) 0.14585(13) 0.0401(8) Uani d 0.5 A 3
C C2N 0.6468(3) 0.45266(19) 0.11202(13) 0.0371(10) Uani d 0.5 A 3
H H2N 0.589147 0.506959 0.106741 0.045 Uiso calc 0.5 A 3
C C3N 0.6667(3) 0.3675(2) 0.08592(11) 0.0423(12) Uani d 0.5 A 3
H H3N 0.622638 0.363606 0.062801 0.051 Uiso calc 0.5 A 3
C C4N 0.7510(3) 0.2881(2) 0.09365(15) 0.0543(16) Uani d 0.5 A 3
H H4N 0.764548 0.229869 0.075806 0.065 Uiso calc 0.5 A 3
C C5N 0.8154(3) 0.2938(2) 0.12747(18) 0.057(2) Uani d 0.5 A 3
H H5N 0.872969 0.239484 0.132753 0.069 Uiso calc 0.5 A 3
C C6N 0.7955(3) 0.3789(2) 0.15357(15) 0.0484(14) Uani d 0.5 A 3
H H6N 0.839479 0.382837 0.176694 0.058 Uiso calc 0.5 A 3
C C1NN 0.7722(3) 0.2939(2) 0.20171(13) 0.0401(8) Uani d 0.5 A 4
C C2NN 0.7457(3) 0.3920(2) 0.20874(10) 0.0432(12) Uani d 0.5 A 4
H H2NN 0.724003 0.420450 0.240625 0.052 Uiso calc 0.5 A 4
C C3NN 0.7511(3) 0.44847(19) 0.16912(13) 0.0435(12) Uani d 0.5 A 4
H H3NN 0.732977 0.515510 0.173926 0.052 Uiso calc 0.5 A 4
C C4NN 0.7829(4) 0.4069(3) 0.12246(11) 0.0529(14) Uani d 0.5 A 4
H H4NN 0.786517 0.445446 0.095385 0.064 Uiso calc 0.5 A 4
C C5NN 0.8093(4) 0.3088(3) 0.11543(12) 0.068(3) Uani d 0.5 A 4
H H5NN 0.831083 0.280323 0.083544 0.082 Uiso calc 0.5 A 4
C C6NN 0.8040(4) 0.2523(2) 0.15505(16) 0.0616(17) Uani d 0.5 A 4
H H6NN 0.822109 0.185262 0.150243 0.074 Uiso calc 0.5 A 4
C C1O 0.7760(3) 0.6142(2) 0.23128(11) 0.0369(9) Uani d 0.5 A 5
C C2O 0.7335(2) 0.7036(2) 0.25498(12) 0.0373(11) Uani d 0.5 A 5
H H2O 0.666979 0.746562 0.248499 0.045 Uiso calc 0.5 A 5
C C3O 0.7884(3) 0.73019(19) 0.28817(11) 0.0398(11) Uani d 0.5 A 5
H H3O 0.759410 0.791298 0.304371 0.048 Uiso calc 0.5 A 5
C C4O 0.8858(3) 0.6674(2) 0.29766(12) 0.0417(12) Uani d 0.5 A 5
H H4O 0.923325 0.685519 0.320346 0.050 Uiso calc 0.5 A 5
C C5O 0.9283(2) 0.5779(2) 0.27396(14) 0.0401(15) Uani d 0.5 A 5
H H5O 0.994811 0.535003 0.280449 0.048 Uiso calc 0.5 A 5
C C6O 0.8734(3) 0.55137(19) 0.24077(13) 0.0391(11) Uani d 0.5 A 5
H H6O 0.902381 0.490264 0.224577 0.047 Uiso calc 0.5 A 5
C C1OO 0.7780(3) 0.5671(3) 0.22471(12) 0.0369(9) Uani d 0.5 A 6
C C2OO 0.7414(3) 0.5320(3) 0.26875(13) 0.0484(13) Uani d 0.5 A 6
H H2OO 0.676819 0.510747 0.273324 0.058 Uiso calc 0.5 A 6
C C3OO 0.7994(4) 0.5282(3) 0.30611(11) 0.0581(16) Uani d 0.5 A 6
H H3OO 0.774421 0.504260 0.336212 0.070 Uiso calc 0.5 A 6
C C4OO 0.8940(4) 0.5594(3) 0.29942(16) 0.073(2) Uani d 0.5 A 6
H H4OO 0.933578 0.556720 0.324955 0.088 Uiso calc 0.5 A 6
C C5OO 0.9305(3) 0.5944(3) 0.25538(19) 0.079(3) Uani d 0.5 A 6
H H5OO 0.995135 0.615665 0.250809 0.094 Uiso calc 0.5 A 6
C C6OO 0.8725(3) 0.5982(3) 0.21802(14) 0.0537(15) Uani d 0.5 A 6
H H6OO 0.897535 0.622152 0.187920 0.064 Uiso calc 0.5 A 6
O O6 0.39222(13) 0.91769(11) 0.17483(6) 0.0323(3) Uani d 1 . .
Si Si6 0.41582(5) 1.01814(4) 0.16886(2) 0.02685(12) Uani d 1 . .
C C1P 0.28826(18) 1.11520(16) 0.15980(8) 0.0290(4) Uani d 1 . .
C C2P 0.18991(19) 1.13726(16) 0.19502(9) 0.0326(5) Uani d 1 . .
H H2P 0.187778 1.101685 0.223261 0.039 Uiso calc 1 A 8
C C3P 0.0954(2) 1.20941(17) 0.19002(10) 0.0379(5) Uani d 1 . .
H H3P 0.030583 1.223812 0.214979 0.045 Uiso calc 1 . .
C C4P 0.0960(2) 1.26039(17) 0.14844(10) 0.0404(6) Uani d 1 . .
H H4P 0.031481 1.309686 0.144707 0.048 Uiso calc 1 . .
C C5P 0.1910(2) 1.23906(18) 0.11242(10) 0.0389(6) Uani d 1 . .
H H5P 0.191292 1.273032 0.083627 0.047 Uiso calc 1 . .
C C6P 0.2860(2) 1.16801(17) 0.11827(9) 0.0332(5) Uani d 1 . .
H H6P 0.350978 1.154946 0.093457 0.040 Uiso calc 1 . .
C C1R 0.53063(19) 1.0159(2) 0.11530(8) 0.0368(5) Uani d 1 . .
C C2R 0.6164(2) 1.0563(3) 0.11742(10) 0.0518(8) Uani d 1 . .
H H2R 0.616970 1.087484 0.146741 0.062 Uiso calc 1 . .
C C3R 0.7010(3) 1.0517(4) 0.07733(12) 0.0789(13) Uani d 1 . .
H H3R 0.758693 1.079489 0.079481 0.095 Uiso calc 1 . .
C C4R 0.7011(3) 1.0068(4) 0.03448(11) 0.0839(15) Uani d 1 . .
H H4R 0.759223 1.003114 0.007236 0.101 Uiso calc 1 . .
C C5R 0.6169(3) 0.9672(3) 0.03117(10) 0.0694(11) Uani d 1 . .
H H5R 0.616621 0.936950 0.001551 0.083 Uiso calc 1 . .
C C6R 0.5326(2) 0.9716(2) 0.07118(9) 0.0469(7) Uani d 1 . .
H H6R 0.475048 0.943949 0.068539 0.056 Uiso calc 1 . .
C C1S 0.46237(19) 1.05175(17) 0.22442(8) 0.0295(5) Uani d 1 . .
C C2S 0.4006(2) 1.12727(17) 0.25745(8) 0.0327(5) Uani d 1 . .
H H2S 0.334464 1.169877 0.250410 0.039 Uiso calc 1 . .
C C3S 0.4335(2) 1.14169(19) 0.30044(9) 0.0400(6) Uani d 1 . .
H H3S 0.388920 1.192688 0.322639 0.048 Uiso calc 1 . .
C C4S 0.5306(3) 1.0822(2) 0.31087(9) 0.0450(6) Uani d 1 . .
H H4S 0.552995 1.092059 0.340219 0.054 Uiso calc 1 . .
C C5S 0.5956(2) 1.0078(2) 0.27840(9) 0.0436(6) Uani d 1 . .
H H5S 0.663313 0.967428 0.285183 0.052 Uiso calc 1 . .
C C6S 0.5615(2) 0.99241(19) 0.23579(8) 0.0349(5) Uani d 1 . .
H H6S 0.606151 0.940773 0.213975 0.042 Uiso calc 1 . .

loop_
_atom_site_aniso_label
_atom_site_aniso_U_11
_atom_site_aniso_U_22
_atom_site_aniso_U_33
_atom_site_aniso_U_12
_atom_site_aniso_U_13
_atom_site_aniso_U_23
O1W 0.0756(14) 0.0447(11) 0.0391(10) -0.0158(10) -0.0290(10) 0.0093(9)
O2W 0.0487(19) 0.0447(19) 0.048(2) -0.0152(15) -0.0166(16) 0.0135(16)
O3W 0.041(2) 0.049(3) 0.043(3) -0.016(2) -0.0085(19) 0.005(2)
K1 0.0268(2) 0.0461(3) 0.0539(3) -0.0085(2) -0.0031(2) 0.0058(2)
K2 0.0277(5) 0.0281(4) 0.0280(7) -0.0105(3) -0.0063(4) 0.0037(4)
K21 0.0306(7) 0.0259(6) 0.0477(14) -0.0089(5) -0.0123(8) 0.0048(6)
K3 0.0393(3) 0.0432(3) 0.1258(7) -0.0234(3) -0.0393(4) 0.0432(4)
K4 0.0330(2) 0.0475(3) 0.0341(2) -0.0236(2) -0.0121(2) 0.0171(2)
K5 0.0323(3) 0.0275(2) 0.0534(3) -0.00812(19) -0.0195(2) 0.0024(2)
K6 0.0328(5) 0.0406(10) 0.0256(4) -0.0135(6) -0.0056(3) 0.0004(4)
K61 0.0280(7) 0.0318(11) 0.0301(6) -0.0111(7) -0.0030(5) 0.0011(6)
O1 0.0457(10) 0.0259(8) 0.0376(9) -0.0103(7) -0.0077(7) 0.0065(7)
Si1 0.0307(3) 0.0244(3) 0.0309(3) -0.0070(2) -0.0076(2) 0.0057(2)
C1A 0.0288(11) 0.0320(11) 0.0306(11) -0.0064(9) -0.0038(9) 0.0022(9)
C2A 0.0380(13) 0.0447(14) 0.0387(13) -0.0083(11) -0.0083(10) -0.0040(11)
C3A 0.0445(15) 0.071(2) 0.0411(15) -0.0159(14) -0.0132(12) -0.0038(13)
C4A 0.0336(14) 0.079(2) 0.0397(14) -0.0078(14) -0.0120(11) 0.0121(14)
C5A 0.0349(13) 0.0502(16) 0.0446(15) 0.0018(11) -0.0038(11) 0.0127(12)
C6A 0.0338(12) 0.0363(13) 0.0358(12) -0.0048(10) -0.0048(10) 0.0049(10)
C1B 0.0510(14) 0.0234(11) 0.0337(12) -0.0165(10) -0.0130(10) 0.0101(9)
C2B 0.0586(17) 0.0355(13) 0.0491(15) -0.0243(12) -0.0200(13) 0.0098(11)
C3B 0.090(2) 0.0475(16) 0.0585(18) -0.0442(17) -0.0348(18) 0.0109(14)
C4B 0.099(3) 0.0572(19) 0.0445(16) -0.0476(19) -0.0048(17) -0.0042(14)
C5B 0.082(2) 0.0446(16) 0.0419(15) -0.0326(16) 0.0036(15) -0.0039(12)
C6B 0.0591(16) 0.0302(12) 0.0345(12) -0.0170(11) -0.0020(11) 0.0024(10)
C1C 0.0320(11) 0.0329(12) 0.0318(11) -0.0099(9) -0.0103(9) 0.0057(9)
C2C 0.0372(13) 0.0351(12) 0.0363(12) -0.0094(10) -0.0098(10) 0.0097(10)
C3C 0.0468(14) 0.0437(14) 0.0361(13) -0.0190(12) -0.0103(11) 0.0119(11)
C4C 0.0363(13) 0.0580(17) 0.0389(13) -0.0191(12) -0.0054(11) 0.0078(12)
C5C 0.0295(13) 0.065(2) 0.075(2) -0.0015(13) -0.0052(13) 0.0281(17)
C6C 0.0339(14) 0.0524(17) 0.0648(18) -0.0039(12) -0.0075(13) 0.0310(14)
O2 0.0355(8) 0.0425(9) 0.0247(7) -0.0196(7) -0.0081(6) 0.0056(6)
Si2 0.0300(3) 0.0334(3) 0.0237(3) -0.0153(2) -0.0075(2) 0.0054(2)
C1D 0.0292(11) 0.0322(11) 0.0283(10) -0.0102(9) -0.0088(9) 0.0075(9)
C2D 0.0376(12) 0.0353(12) 0.0315(11) -0.0149(10) -0.0072(9) 0.0066(9)
C3D 0.0417(14) 0.0419(14) 0.0426(14) -0.0217(11) -0.0101(11) 0.0134(11)
C4D 0.0359(13) 0.0509(15) 0.0430(14) -0.0190(12) -0.0037(11) 0.0152(12)
C5D 0.0371(13) 0.0472(15) 0.0375(13) -0.0099(11) 0.0029(10) 0.0031(11)
C6D 0.0348(12) 0.0329(12) 0.0390(13) -0.0109(10) -0.0038(10) 0.0038(10)
C1E 0.0320(12) 0.0395(13) 0.0301(11) -0.0126(10) -0.0092(9) -0.0022(9)
C2E 0.0370(13) 0.0377(13) 0.0341(12) -0.0092(10) -0.0133(10) 0.0025(10)
C3E 0.0485(16) 0.0502(16) 0.0420(14) -0.0053(12) -0.0226(12) -0.0015(12)
C4E 0.0378(15) 0.096(3) 0.0526(18) 0.0070(16) -0.0235(14) -0.0126(17)
C5E 0.0305(15) 0.141(4) 0.0473(18) -0.0053(18) -0.0082(13) -0.004(2)
C6E 0.0331(14) 0.103(3) 0.0353(14) -0.0157(15) -0.0088(11) 0.0048(15)
C1F 0.0368(12) 0.0376(12) 0.0217(10) -0.0194(10) -0.0063(9) 0.0066(8)
C2F 0.0458(14) 0.0378(13) 0.0377(13) -0.0194(11) -0.0177(11) 0.0078(10)
C3F 0.0592(17) 0.0387(14) 0.0391(13) -0.0180(12) -0.0207(12) 0.0099(11)
C4F 0.0669(18) 0.0387(13) 0.0307(12) -0.0280(13) -0.0142(12) 0.0105(10)
C5F 0.0543(16) 0.0481(15) 0.0336(12) -0.0339(13) -0.0126(11) 0.0083(11)
C6F 0.0396(13) 0.0427(13) 0.0287(11) -0.0221(11) -0.0095(9) 0.0086(9)
O3 0.0692(13) 0.0322(9) 0.0559(11) -0.0234(9) -0.0445(10) 0.0166(8)
Si3 0.0360(3) 0.0246(3) 0.0390(3) -0.0124(2) -0.0204(3) 0.0075(2)
C1G 0.0259(10) 0.0223(10) 0.0378(12) -0.0062(8) -0.0093(9) 0.0032(8)
C2G 0.0336(12) 0.0353(12) 0.0349(12) -0.0141(10) -0.0084(9) 0.0017(9)
C3G 0.0363(13) 0.0356(13) 0.0477(14) -0.0122(10) -0.0138(11) -0.0043(11)
C4G 0.0374(13) 0.0328(13) 0.0696(18) -0.0184(11) -0.0168(12) 0.0058(12)
C5G 0.0512(16) 0.0516(16) 0.0562(17) -0.0290(14) -0.0121(13) 0.0203(13)
C6G 0.0408(13) 0.0396(13) 0.0390(13) -0.0164(11) -0.0120(10) 0.0066(10)
C1H 0.0284(12) 0.0372(13) 0.0651(17) -0.0148(10) -0.0195(11) 0.0059(12)
C2H 0.0409(15) 0.0367(14) 0.096(3) -0.0100(12) -0.0224(16) 0.0002(15)
C3H 0.0297(15) 0.064(2) 0.135(4) -0.0042(15) -0.0140(19) -0.025(2)
C4H 0.0391(19) 0.114(4) 0.126(4) -0.013(2) 0.018(2) 0.004(3)
C5H 0.050(2) 0.126(4) 0.105(3) -0.008(2) 0.017(2) 0.035(3)
C6H 0.0370(15) 0.074(2) 0.074(2) -0.0066(15) 0.0007(15) 0.0243(18)
C1I 0.0344(11) 0.0276(11) 0.0293(11) -0.0115(9) -0.0127(9) 0.0048(8)
C2I 0.0260(10) 0.0296(11) 0.0287(10) -0.0103(9) -0.0050(8) 0.0012(8)
C3I 0.0323(12) 0.0280(11) 0.0374(12) -0.0098(9) -0.0051(9) -0.0023(9)
C4I 0.0345(12) 0.0279(11) 0.0374(12) -0.0031(9) -0.0096(10) 0.0029(9)
C5I 0.0535(16) 0.0346(13) 0.0613(17) -0.0080(12) -0.0386(14) 0.0055(12)
C6I 0.0666(19) 0.0293(13) 0.076(2) -0.0137(12) -0.0519(17) 0.0047(12)
O4 0.0272(8) 0.0607(11) 0.0337(9) -0.0208(8) -0.0049(7) 0.0027(8)
Si4 0.0269(3) 0.0423(3) 0.0314(3) -0.0177(3) -0.0106(2) 0.0113(3)
C1J 0.0270(11) 0.0437(14) 0.0464(14) -0.0116(10) -0.0042(10) 0.0156(11)
C2J 0.0433(14) 0.0446(14) 0.0350(12) -0.0177(11) -0.0063(10) 0.0042(10)
C3J 0.080(2) 0.0598(19) 0.0346(14) -0.0316(17) -0.0045(14) 0.0092(13)
C4J 0.079(2) 0.073(2) 0.062(2) -0.041(2) 0.0215(18) 0.0127(18)
C5J 0.045(2) 0.150(5) 0.149(5) -0.042(3) 0.002(2) 0.082(4)
C6J 0.0361(17) 0.158(4) 0.124(4) -0.043(2) -0.023(2) 0.097(3)
C1K 0.0519(15) 0.0470(14) 0.0230(11) -0.0274(12) -0.0025(10) 0.0051(10)
C2K 0.0584(18) 0.0463(16) 0.0455(15) -0.0245(14) 0.0130(13) -0.0054(12)
C3K 0.093(3) 0.0459(17) 0.0556(19) -0.0252(17) 0.0232(18) -0.0080(14)
C4K 0.138(3) 0.0657(17) 0.0425(11) -0.0692(16) -0.0167(16) 0.0097(12)
C5K 0.138(3) 0.0657(17) 0.0425(11) -0.0692(16) -0.0167(16) 0.0097(12)
C6K 0.081(2) 0.0630(18) 0.0388(14) -0.0473(17) -0.0277(14) 0.0172(13)
C1L 0.0353(13) 0.0408(14) 0.0571(16) -0.0116(11) -0.0201(12) -0.0008(12)
C2L 0.143(4) 0.0430(19) 0.239(7) -0.032(2) -0.156(5) 0.017(3)
C3L 0.129(5) 0.061(3) 0.305(9) -0.003(3) -0.162(6) -0.043(4)
C4L 0.050(2) 0.164(5) 0.091(3) -0.047(3) 0.000(2) -0.071(3)
C5L 0.100(3) 0.175(5) 0.0352(16) -0.097(3) -0.0252(18) 0.024(2)
C6L 0.0511(16) 0.078(2) 0.0334(13) -0.0393(15) -0.0133(12) 0.0132(13)
O5 0.0323(9) 0.0417(9) 0.0469(10) -0.0154(7) -0.0105(7) 0.0129(8)
Si5 0.0338(3) 0.0310(3) 0.0484(4) -0.0079(3) -0.0036(3) 0.0117(3)
C1M 0.0214(13) 0.0259(14) 0.0415(13) -0.0047(11) -0.0093(10) 0.0048(11)
C2M 0.038(3) 0.046(3) 0.046(3) -0.012(3) -0.012(3) 0.010(2)
C3M 0.052(5) 0.052(4) 0.037(3) -0.007(3) -0.006(3) 0.006(3)
C4M 0.048(4) 0.057(5) 0.039(3) -0.008(4) 0.007(3) 0.010(3)
C5M 0.075(4) 0.053(4) 0.057(4) -0.041(3) 0.009(3) -0.002(3)
C6M 0.058(4) 0.052(3) 0.045(3) -0.030(3) -0.003(3) -0.001(2)
C1MM 0.0214(13) 0.0259(14) 0.0415(13) -0.0047(11) -0.0093(10) 0.0048(11)
C2MM 0.036(3) 0.021(2) 0.050(3) -0.010(2) 0.005(3) 0.000(2)
C3MM 0.056(5) 0.024(3) 0.051(4) -0.018(3) 0.009(3) 0.000(2)
C4MM 0.027(3) 0.030(3) 0.049(3) -0.010(3) -0.003(2) 0.012(2)
C5MM 0.027(2) 0.022(2) 0.048(3) -0.0115(17) -0.0156(19) 0.0047(18)
C6MM 0.023(2) 0.027(2) 0.040(2) -0.0095(17) -0.0136(18) 0.0028(18)
C1N 0.0334(18) 0.0329(18) 0.056(2) -0.0113(15) -0.0115(17) 0.0082(16)
C2N 0.038(3) 0.034(2) 0.042(3) -0.016(2) -0.006(2) 0.006(2)
C3N 0.049(3) 0.043(3) 0.041(3) -0.027(2) -0.003(2) 0.000(2)
C4N 0.047(3) 0.036(3) 0.080(4) -0.022(3) 0.001(3) -0.017(3)
C5N 0.033(4) 0.033(3) 0.106(6) -0.008(3) -0.017(4) -0.003(4)
C6N 0.031(3) 0.023(3) 0.089(5) -0.004(2) -0.013(3) -0.009(3)
C1NN 0.0334(18) 0.0329(18) 0.056(2) -0.0113(15) -0.0115(17) 0.0082(16)
C2NN 0.040(3) 0.043(3) 0.052(3) -0.015(2) -0.018(2) 0.013(2)
C3NN 0.043(3) 0.046(3) 0.053(3) -0.027(3) -0.017(3) 0.016(3)
C4NN 0.062(4) 0.045(3) 0.057(4) -0.017(3) -0.020(3) 0.008(3)
C5NN 0.090(7) 0.044(4) 0.070(5) -0.007(4) -0.036(5) 0.000(4)
C6NN 0.072(5) 0.046(4) 0.076(5) -0.021(3) -0.032(4) 0.005(3)
C1O 0.0328(15) 0.032(2) 0.0418(19) -0.004(2) -0.0074(14) 0.013(2)
C2O 0.030(2) 0.048(3) 0.038(2) -0.016(2) -0.0090(19) 0.015(2)
C3O 0.041(3) 0.046(3) 0.036(2) -0.018(2) -0.007(2) 0.011(2)
C4O 0.045(3) 0.053(3) 0.036(3) -0.023(2) -0.017(2) 0.012(2)
C5O 0.036(3) 0.036(3) 0.056(4) -0.012(2) -0.026(3) 0.023(3)
C6O 0.034(3) 0.046(3) 0.043(3) -0.016(2) -0.015(2) 0.008(2)
C1OO 0.0328(15) 0.032(2) 0.0418(19) -0.004(2) -0.0074(14) 0.013(2)
C2OO 0.041(3) 0.041(3) 0.056(3) 0.001(2) -0.011(2) 0.004(2)
C3OO 0.069(4) 0.042(3) 0.053(3) 0.004(3) -0.019(3) 0.010(3)
C4OO 0.094(6) 0.052(4) 0.094(6) -0.023(4) -0.064(5) 0.017(4)
C5OO 0.088(6) 0.061(5) 0.117(8) -0.038(4) -0.070(6) 0.050(5)
C6OO 0.049(3) 0.047(3) 0.079(4) -0.022(3) -0.033(3) 0.021(3)
O6 0.0296(8) 0.0317(8) 0.0400(9) -0.0112(6) -0.0139(7) 0.0035(7)
Si6 0.0251(3) 0.0344(3) 0.0250(3) -0.0132(2) -0.0077(2) 0.0047(2)
C1P 0.0301(11) 0.0309(11) 0.0337(11) -0.0173(9) -0.0117(9) 0.0051(9)
C2P 0.0318(11) 0.0311(11) 0.0396(12) -0.0157(9) -0.0085(9) 0.0062(9)
C3P 0.0316(12) 0.0319(12) 0.0533(15) -0.0147(10) -0.0078(11) 0.0036(11)
C4P 0.0362(13) 0.0277(12) 0.0643(17) -0.0139(10) -0.0204(12) 0.0085(11)
C5P 0.0461(14) 0.0350(12) 0.0470(14) -0.0210(11) -0.0228(11) 0.0141(11)
C6P 0.0358(12) 0.0361(12) 0.0361(12) -0.0194(10) -0.0135(10) 0.0084(9)
C1R 0.0270(11) 0.0567(15) 0.0257(11) -0.0085(10) -0.0088(9) 0.0086(10)
C2R 0.0351(14) 0.098(2) 0.0300(12) -0.0310(15) -0.0087(10) 0.0201(14)
C3R 0.0334(15) 0.163(4) 0.0445(17) -0.036(2) -0.0075(13) 0.041(2)
C4R 0.0305(15) 0.165(4) 0.0312(15) 0.0037(19) 0.0019(12) 0.032(2)
C5R 0.0422(17) 0.115(3) 0.0243(13) 0.0198(17) -0.0095(11) 0.0023(15)
C6R 0.0348(13) 0.0686(19) 0.0278(12) 0.0043(12) -0.0129(10) 0.0017(12)
C1S 0.0327(11) 0.0400(12) 0.0243(10) -0.0224(10) -0.0077(8) 0.0096(9)
C2S 0.0403(13) 0.0365(12) 0.0296(11) -0.0232(10) -0.0082(9) 0.0084(9)
C3S 0.0584(16) 0.0428(14) 0.0305(12) -0.0314(12) -0.0114(11) 0.0066(10)
C4S 0.0662(18) 0.0550(16) 0.0314(12) -0.0378(14) -0.0216(12) 0.0112(11)
C5S 0.0461(15) 0.0592(17) 0.0386(13) -0.0267(13) -0.0228(11) 0.0159(12)
C6S 0.0346(12) 0.0465(14) 0.0304(11) -0.0191(11) -0.0115(9) 0.0093(10)

loop_
_atom_type_symbol
_atom_type_description
_atom_type_scat_dispersion_real
_atom_type_scat_dispersion_imag
_atom_type_scat_source
C C 0.0181 0.0091 'International Tables Vol C Tables 4.2.6.8 and 6.1.1.4'
H H 0.0000 0.0000 'International Tables Vol C Tables 4.2.6.8 and 6.1.1.4'
O O 0.0492 0.0322 'International Tables Vol C Tables 4.2.6.8 and 6.1.1.4'
Si Si 0.2541 0.3302 'International Tables Vol C Tables 4.2.6.8 and 6.1.1.4'
K K 0.3868 1.0657 'International Tables Vol C Tables 4.2.6.8 and 6.1.1.4'

loop_
_geom_angle_atom_site_label_1
_geom_angle_atom_site_label_2
_geom_angle_atom_site_label_3
_geom_angle_site_symmetry_1
_geom_angle_site_symmetry_3
_geom_angle
_geom_angle_publ_flag
K4 O1W K1 . . 91.68(6) ?
K4 O1W K6 . . 91.54(8) ?
K1 O1W K6 . . 130.96(9) ?
K4 O1W K21 . . 69.15(6) ?
K1 O1W K21 . . 70.17(6) ?
K4 O1W K5 . . 138.60(7) ?
K1 O1W K5 . . 126.38(8) ?
K6 O1W K5 . . 76.02(5) ?
K21 O1W K5 . . 133.80(7) ?
K4 O1W K61 . . 83.15(7) ?
K1 O1W K61 . . 139.10(9) ?
K21 O1W K61 . . 70.11(6) ?
K5 O1W K61 . . 77.48(5) ?
K4 O1W H1W1 . . 82.9 ?
K1 O1W H1W1 . . 162.0 ?
K6 O1W H1W1 . . 66.6 ?
K21 O1W H1W1 . . 122.8 ?
K5 O1W H1W1 . . 55.9 ?
K61 O1W H1W1 . . 57.5 ?
K4 O1W H1W2 . . 150.8 ?
K1 O1W H1W2 . . 63.5 ?
K6 O1W H1W2 . . 115.9 ?
K21 O1W H1W2 . . 112.0 ?
K5 O1W H1W2 . . 62.9 ?
K61 O1W H1W2 . . 125.4 ?
H1W1 O1W H1W2 . . 115.9 ?
K3 O2W K6 . . 87.15(11) ?
K3 O2W K2 . . 117.89(13) ?
K6 O2W K2 . . 87.32(10) ?
K3 O2W H2W1 . . 63.7 ?
K6 O2W H2W1 . . 118.5 ?
K2 O2W H2W1 . . 65.6 ?
K3 O2W H2W2 . . 110.0 ?
K6 O2W H2W2 . . 124.8 ?
K2 O2W H2W2 . . 123.1 ?
H2W1 O2W H2W2 . . 116.0 ?
K61 O3W K21 . . 82.36(12) ?
K61 O3W K3 . . 105.82(15) ?
K21 O3W K3 . . 91.09(14) ?
K61 O3W H3W1 . . 108.8 ?
K21 O3W H3W1 . . 109.8 ?
K3 O3W H3W1 . . 141.4 ?
K61 O3W H3W2 . . 78.3 ?
K21 O3W H3W2 . . 132.1 ?
K3 O3W H3W2 . . 54.0 ?
H3W1 O3W H3W2 . . 117.8 ?
O2 K1 O1 . . 87.39(5) ?
O2 K1 O1W . . 81.19(6) ?
O1 K1 O1W . . 89.67(6) ?
O2 K1 C2OO . . 150.66(8) ?
O1 K1 C2OO . . 116.91(8) ?
O1W K1 C2OO . . 113.15(8) ?
O2 K1 O5 . . 134.52(5) ?
O1 K1 O5 . . 88.59(5) ?
O1W K1 O5 . . 53.49(6) ?
C2OO K1 O5 . . 66.38(8) ?
O2 K1 C2O . . 115.36(7) ?
O1 K1 C2O . . 152.64(7) ?
O1W K1 C2O . . 79.71(7) ?
O5 K1 C2O . . 64.79(7) ?
O2 K1 C2A . . 92.21(6) ?
O1 K1 C2A . . 66.33(6) ?
O1W K1 C2A . . 155.46(7) ?
C2OO K1 C2A . . 83.83(8) ?
O5 K1 C2A . . 126.85(6) ?
C2O K1 C2A . . 124.01(7) ?
O2 K1 K21 . . 49.39(5) ?
O1 K1 K21 . . 46.73(4) ?
O1W K1 K21 . . 61.60(7) ?
O5 K1 K21 . . 98.52(6) ?
C2A K1 K21 . . 96.24(6) ?
O2 K1 C1O . . 138.46(6) ?
O1 K1 C1O . . 132.64(6) ?
O1W K1 C1O . . 87.55(7) ?
O5 K1 C1O . . 53.07(5) ?
C2O K1 C1O . . 23.2 ?
C2A K1 C1O . . 112.07(7) ?
O2 K1 Si1 . . 98.57(4) ?
O1 K1 Si1 . . 21.84(4) ?
O1W K1 Si1 . . 109.82(5) ?
C2OO K1 Si1 . . 99.95(7) ?
O5 K1 Si1 . . 93.97(4) ?
C2O K1 Si1 . . 145.94(6) ?
C2A K1 Si1 . . 47.53(5) ?
K21 K1 Si1 . . 66.68(3) ?
C1O K1 Si1 . . 122.80(5) ?
O2 K1 K2 . . 42.83(4) ?
O1 K1 K2 . . 47.26(4) ?
O1W K1 K2 . . 71.26(6) ?
O5 K1 K2 . . 109.07(5) ?
C2A K1 K2 . . 87.80(6) ?
Si1 K1 K2 . . 64.69(2) ?
O2 K1 Si2 . . 18.46(4) ?
O1 K1 Si2 . . 94.61(4) ?
O1W K1 Si2 . . 98.21(5) ?
C2OO K1 Si2 . . 134.34(8) ?
O5 K1 Si2 . . 151.55(4) ?
C2O K1 Si2 . . 111.74(6) ?
C2A K1 Si2 . . 79.64(5) ?
K21 K1 Si2 . . 64.85(5) ?
C1O K1 Si2 . . 132.56(5) ?
Si1 K1 Si2 . . 99.45(2) ?
K2 K1 Si2 . . 56.37(3) ?
O2 K1 H1W2 . . 98.6 ?
O1 K1 H1W2 . . 89.6 ?
O1W K1 H1W2 . . 17.5 ?
C2OO K1 H1W2 . . 97.8 ?
O5 K1 H1W2 . . 36.0 ?
C2O K1 H1W2 . . 72.8 ?
C2A K1 H1W2 . . 153.1 ?
K21 K1 H1W2 . . 73.2 ?
C1O K1 H1W2 . . 74.9 ?
Si1 K1 H1W2 . . 106.2 ?
K2 K1 H1W2 . . 83.8 ?
Si2 K1 H1W2 . . 115.6 ?
O2 K2 O4 . . 88.61(6) ?
O2 K2 O1 . . 84.81(6) ?
O4 K2 O1 . . 126.85(9) ?
O2 K2 O2W . . 124.11(10) ?
O4 K2 O2W . . 87.65(8) ?
O1 K2 O2W . . 55.13(9) ?
O2 K2 C2J . . 108.08(7) ?
O4 K2 C2J . . 68.53(6) ?
O1 K2 C2J . . 161.16(8) ?
O2W K2 C2J . . 121.85(9) ?
O2 K2 C2D . . 68.49(6) ?
O4 K2 C2D . . 134.30(7) ?
O1 K2 C2D . . 91.15(7) ?
O2W K2 C2D . . 138.03(8) ?
C2J K2 C2D . . 81.38(8) ?
O2 K2 Si2 . . 23.26(4) ?
O4 K2 Si2 . . 96.50(4) ?
O1 K2 Si2 . . 97.45(5) ?
O2W K2 Si2 . . 146.00(9) ?
C2J K2 Si2 . . 90.66(6) ?
C2D K2 Si2 . . 48.93(5) ?
O2 K2 Si4 . . 106.07(5) ?
O4 K2 Si4 . . 23.21(4) ?
O1 K2 Si4 . . 141.82(7) ?
O2W K2 Si4 . . 90.35(7) ?
C2J K2 Si4 . . 49.00(5) ?
C2D K2 Si4 . . 126.99(7) ?
Si2 K2 Si4 . . 106.54(3) ?
O2 K2 K4 . . 44.70(4) ?
O4 K2 K4 . . 44.89(4) ?
O1 K2 K4 . . 104.47(6) ?
O2W K2 K4 . . 104.74(8) ?
C2J K2 K4 . . 94.29(5) ?
C2D K2 K4 . . 107.84(5) ?
Si2 K2 K4 . . 59.23(2) ?
Si4 K2 K4 . . 65.76(2) ?
O2 K2 K1 . . 43.17(4) ?
O4 K2 K1 . . 102.42(6) ?
O1 K2 K1 . . 44.23(4) ?
O2W K2 K1 . . 83.69(8) ?
C2J K2 K1 . . 151.13(6) ?
C2D K2 K1 . . 87.50(5) ?
Si2 K2 K1 . . 62.43(2) ?
Si4 K2 K1 . . 125.63(5) ?
K4 K2 K1 . . 63.88(3) ?
O2 K2 K6 . . 100.10(6) ?
O4 K2 K6 . . 44.35(5) ?
O1 K2 K6 . . 85.19(8) ?
O2W K2 K6 . . 46.15(7) ?
C2J K2 K6 . . 105.31(6) ?
C2D K2 K6 . . 168.33(6) ?
Si2 K2 K6 . . 120.53(4) ?
Si4 K2 K6 . . 57.14(3) ?
K4 K2 K6 . . 62.65(3) ?
K1 K2 K6 . . 82.14(5) ?
O2 K2 K3 . . 95.37(6) ?
O4 K2 K3 . . 94.33(6) ?
O1 K2 K3 . . 34.59(4) ?
O2W K2 K3 . . 29.68(7) ?
C2J K2 K3 . . 150.02(6) ?
C2D K2 K3 . . 125.62(5) ?
Si2 K2 K3 . . 116.38(3) ?
Si4 K2 K3 . . 107.25(4) ?
K4 K2 K3 . . 89.39(4) ?
K1 K2 K3 . . 54.01(3) ?
K6 K2 K3 . . 50.89(5) ?
O2 K2 H2W1 . . 113.5 ?
O4 K2 H2W1 . . 100.5 ?
O1 K2 H2W1 . . 38.5 ?
O2W K2 H2W1 . . 16.6 ?
C2J K2 H2W1 . . 136.8 ?
C2D K2 H2W1 . . 124.6 ?
Si2 K2 H2W1 . . 132.6 ?
Si4 K2 H2W1 . . 106.3 ?
K4 K2 H2W1 . . 106.6 ?
K1 K2 H2W1 . . 70.8 ?
K6 K2 H2W1 . . 56.6 ?
K3 K2 H2W1 . . 19.2 ?
O4 K21 O1 . . 156.78(14) ?
O4 K21 O2 . . 92.23(7) ?
O1 K21 O2 . . 87.44(7) ?
O4 K21 O3W . . 87.31(11) ?
O1 K21 O3W . . 81.15(13) ?
O2 K21 O3W . . 148.72(14) ?
O4 K21 O1W . . 77.09(8) ?
O1 K21 O1W . . 80.85(9) ?
O2 K21 O1W . . 71.24(6) ?
O3W K21 O1W . . 78.20(12) ?
O4 K21 K4 . . 49.26(5) ?
O1 K21 K4 . . 117.93(7) ?
O2 K21 K4 . . 48.54(4) ?
O3W K21 K4 . . 113.07(12) ?
O1W K21 K4 . . 48.37(5) ?
O4 K21 K1 . . 117.01(8) ?
O1 K21 K1 . . 48.72(5) ?
O2 K21 K1 . . 47.46(4) ?
O3W K21 K1 . . 105.81(12) ?
O1W K21 K1 . . 48.24(5) ?
K4 K21 K1 . . 69.68(3) ?
O4 K21 Si4 . . 21.64(4) ?
O1 K21 Si4 . . 165.21(10) ?
O2 K21 Si4 . . 106.00(6) ?
O3W K21 Si4 . . 84.11(10) ?
O1W K21 Si4 . . 97.38(7) ?
K4 K21 Si4 . . 69.35(3) ?
K1 K21 Si4 . . 138.43(5) ?
O4 K21 K61 . . 45.23(5) ?
O1 K21 K61 . . 114.67(13) ?
O2 K21 K61 . . 114.79(7) ?
O3W K21 K61 . . 47.55(10) ?
O1W K21 K61 . . 55.22(7) ?
K4 K21 K61 . . 67.81(4) ?
K1 K21 K61 . . 102.92(9) ?
Si4 K21 K61 . . 54.36(4) ?
O4 K21 Si2 . . 93.02(6) ?
O1 K21 Si2 . . 93.41(6) ?
O2 K21 Si2 . . 17.23(4) ?
O3W K21 Si2 . . 165.93(12) ?
O1W K21 Si2 . . 88.16(4) ?
K4 K21 Si2 . . 58.14(3) ?
K1 K21 Si2 . . 61.63(3) ?
Si4 K21 Si2 . . 101.23(5) ?
K61 K21 Si2 . . 125.89(4) ?
O4 K21 K3 . . 114.84(10) ?
O1 K21 K3 . . 44.40(6) ?
O2 K21 K3 . . 108.91(7) ?
O3W K21 K3 . . 44.95(10) ?
O1W K21 K3 . . 55.61(6) ?
K4 K21 K3 . . 103.97(7) ?
K1 K21 K3 . . 61.93(4) ?
Si4 K21 K3 . . 122.99(7) ?
K61 K21 K3 . . 70.39(8) ?
Si2 K21 K3 . . 123.48(4) ?
O5 K3 O3 . . 91.43(6) ?
O5 K3 O2W . . 121.29(9) ?
O3 K3 O2W . . 78.54(9) ?
O5 K3 O3W . . 119.49(10) ?
O3 K3 O3W . . 58.77(11) ?
O5 K3 O1 . . 91.10(6) ?
O3 K3 O1 . . 126.43(6) ?
O2W K3 O1 . . 55.25(9) ?
O3W K3 O1 . . 73.89(10) ?
O5 K3 C1B . . 114.60(6) ?
O3 K3 C1B . . 153.87(7) ?
O2W K3 C1B . . 85.51(9) ?
O3W K3 C1B . . 103.23(11) ?
O1 K3 C1B . . 54.70(6) ?
O5 K3 C6B . . 97.66(7) ?
O3 K3 C6B . . 160.39(7) ?
O2W K3 C6B . . 110.73(9) ?
O3W K3 C6B . . 128.56(11) ?
O1 K3 C6B . . 70.96(6) ?
C1B K3 C6B . . 25.37(7) ?
O5 K3 C2B . . 137.91(7) ?
O3 K3 C2B . . 130.51(7) ?
O2W K3 C2B . . 77.42(9) ?
O3W K3 C2B . . 90.57(10) ?
O1 K3 C2B . . 68.30(6) ?
C1B K3 C2B . . 23.91(6) ?
C6B K3 C2B . . 41.73(7) ?
O5 K3 C5B . . 102.09(7) ?
O3 K3 C5B . . 137.48(7) ?
O2W K3 C5B . . 124.04(9) ?
O3W K3 C5B . . 136.33(11) ?
O1 K3 C5B . . 93.78(6) ?
C1B K3 C5B . . 42.42(7) ?
C6B K3 C5B . . 23.24(7) ?
C2B K3 C5B . . 46.78(7) ?
O5 K3 Si1 . . 101.50(5) ?
O3 K3 Si1 . . 146.15(6) ?
O2W K3 Si1 . . 67.97(8) ?
O3W K3 Si1 . . 87.86(10) ?
O1 K3 Si1 . . 24.22(3) ?
C1B K3 Si1 . . 30.55(5) ?
C6B K3 Si1 . . 48.32(5) ?
C2B K3 Si1 . . 47.17(5) ?
C5B K3 Si1 . . 70.32(5) ?
O5 K3 K6 . . 87.26(5) ?
O3 K3 K6 . . 41.10(5) ?
O2W K3 K6 . . 48.63(8) ?
O1 K3 K6 . . 85.64(5) ?
C1B K3 K6 . . 132.97(6) ?
C6B K3 K6 . . 156.12(6) ?
C2B K3 K6 . . 125.03(6) ?
C5B K3 K6 . . 170.64(6) ?
Si1 K3 K6 . . 107.81(4) ?
O5 K3 K5 . . 47.92(4) ?
O3 K3 K5 . . 44.07(4) ?
O2W K3 K5 . . 107.13(8) ?
O3W K3 K5 . . 91.61(9) ?
O1 K3 K5 . . 122.03(4) ?
C1B K3 K5 . . 161.96(5) ?
C6B K3 K5 . . 139.04(6) ?
C2B K3 K5 . . 169.62(5) ?
C5B K3 K5 . . 128.54(6) ?
Si1 K3 K5 . . 143.07(3) ?
K6 K3 K5 . . 58.53(2) ?
O5 K3 H1W2 . . 35.8 ?
O3 K3 H1W2 . . 78.1 ?
O2W K3 H1W2 . . 86.0 ?
O3W K3 H1W2 . . 84.4 ?
O1 K3 H1W2 . . 73.6 ?
C1B K3 H1W2 . . 121.6 ?
C6B K3 H1W2 . . 118.9 ?
C2B K3 H1W2 . . 141.4 ?
C5B K3 H1W2 . . 132.9 ?
Si1 K3 H1W2 . . 94.4 ?
K6 K3 H1W2 . . 55.8 ?
K5 K3 H1W2 . . 48.9 ?
O5 K3 H2W1 . . 114.2 ?
O3 K3 H2W1 . . 95.1 ?
O2W K3 H2W1 . . 18.0 ?
O1 K3 H2W1 . . 37.3 ?
C1B K3 H2W1 . . 72.9 ?
C6B K3 H2W1 . . 96.9 ?
C2B K3 H2W1 . . 71.2 ?
C5B K3 H2W1 . . 114.7 ?
Si1 K3 H2W1 . . 51.1 ?
K6 K3 H2W1 . . 60.1 ?
K5 K3 H2W1 . . 116.0 ?
H1W2 K3 H2W1 . . 82.3 ?
O5 K3 H2W2 . . 136.2 ?
O3 K3 H2W2 . . 79.9 ?
O2W K3 H2W2 . . 14.9 ?
O1 K3 H2W2 . . 62.4 ?
C1B K3 H2W2 . . 79.5 ?
C6B K3 H2W2 . . 104.6 ?
C2B K3 H2W2 . . 66.7 ?
C5B K3 H2W2 . . 113.2 ?
Si1 K3 H2W2 . . 69.0 ?
K6 K3 H2W2 . . 58.3 ?
K5 K3 H2W2 . . 115.8 ?
H1W2 K3 H2W2 . . 100.7 ?
H2W1 K3 H2W2 . . 26.9 ?
O5 K3 H3W2 . . 118.0 ?
O3 K3 H3W2 . . 44.2 ?
O3W K3 H3W2 . . 15.4 ?
O1 K3 H3W2 . . 89.1 ?
C1B K3 H3W2 . . 115.2 ?
C6B K3 H3W2 . . 139.7 ?
C2B K3 H3W2 . . 98.7 ?
C5B K3 H3W2 . . 139.7 ?
Si1 K3 H3W2 . . 103.0 ?
K5 K3 H3W2 . . 81.3 ?
H1W2 K3 H3W2 . . 86.3 ?
O2 K4 O4 . . 90.99(6) ?
O2 K4 O1W . . 81.22(6) ?
O4 K4 O1W . . 85.34(7) ?
O2 K4 C1S . . 151.41(6) ?
O4 K4 C1S . . 111.78(6) ?
O1W K4 C1S . . 83.58(6) ?
O2 K4 C2S . . 159.70(6) ?
O4 K4 C2S . . 107.49(6) ?
O1W K4 C2S . . 107.99(6) ?
C1S K4 C2S . . 25.04(6) ?
O2 K4 C2F . . 70.88(6) ?
O4 K4 C2F . . 90.70(6) ?
O1W K4 C2F . . 151.75(6) ?
C1S K4 C2F . . 123.50(6) ?
C2S K4 C2F . . 99.88(6) ?
O2 K4 C6S . . 126.80(6) ?
O4 K4 C6S . . 133.97(6) ?
O1W K4 C6S . . 77.07(7) ?
C1S K4 C6S . . 25.09(6) ?
C2S K4 C6S . . 43.00(7) ?
C2F K4 C6S . . 123.43(7) ?
O2 K4 C3S . . 136.57(6) ?
O4 K4 C3S . . 121.86(7) ?
O1W K4 C3S . . 125.07(7) ?
C1S K4 C3S . . 43.42(6) ?
C2S K4 C3S . . 24.17(6) ?
C2F K4 C3S . . 80.38(6) ?
C6S K4 C3S . . 49.13(7) ?
O2 K4 C5S . . 113.90(6) ?
O4 K4 C5S . . 154.65(6) ?
O1W K4 C5S . . 93.48(7) ?
C1S K4 C5S . . 43.13(6) ?
C2S K4 C5S . . 48.90(7) ?
C2F K4 C5S . . 101.61(7) ?
C6S K4 C5S . . 23.86(6) ?
C3S K4 C5S . . 41.15(7) ?
O2 K4 K21 . . 50.10(5) ?
O4 K4 K21 . . 46.32(5) ?
O1W K4 K21 . . 62.48(7) ?
C1S K4 K21 . . 138.30(7) ?
C2S K4 K21 . . 150.19(6) ?
C2F K4 K21 . . 95.02(7) ?
C6S K4 K21 . . 139.54(7) ?
C3S K4 K21 . . 167.63(6) ?
C5S K4 K21 . . 151.00(6) ?
O2 K4 C1F . . 54.47(5) ?
O4 K4 C1F . . 106.79(6) ?
O1W K4 C1F . . 133.43(6) ?
C1S K4 C1F . . 128.21(6) ?
C2S K4 C1F . . 110.41(6) ?
C2F K4 C1F . . 23.87(6) ?
C6S K4 C1F . . 116.26(6) ?
C3S K4 C1F . . 86.93(6) ?
C5S K4 C1F . . 92.39(6) ?
K21 K4 C1F . . 93.44(6) ?
O2 K4 C4S . . 117.99(6) ?
O4 K4 C4S . . 144.99(7) ?
O1W K4 C4S . . 116.45(7) ?
C1S K4 C4S . . 49.89(6) ?
C2S K4 C4S . . 41.77(6) ?
C2F K4 C4S . . 81.74(7) ?
C6S K4 C4S . . 41.71(6) ?
C3S K4 C4S . . 23.19(7) ?
C5S K4 C4S . . 23.19(7) ?
K21 K4 C4S . . 167.78(6) ?
C1F K4 C4S . . 78.80(6) ?
O2 K4 H1W1 . . 98.7 ?
O4 K4 H1W1 . . 84.6 ?
O1W K4 H1W1 . . 17.5 ?
C1S K4 H1W1 . . 67.9 ?
C2S K4 H1W1 . . 91.5 ?
C2F K4 H1W1 . . 168.6 ?
C6S K4 H1W1 . . 66.4 ?
C3S K4 H1W1 . . 110.9 ?
C5S K4 H1W1 . . 86.8 ?
K21 K4 H1W1 . . 74.2 ?
C1F K4 H1W1 . . 150.0 ?
C4S K4 H1W1 . . 108.0 ?
O6 K5 O3 . . 86.65(6) ?
O6 K5 O5 . . 101.34(6) ?
O3 K5 O5 . . 85.37(5) ?
O6 K5 C2M . . 143.46(7) ?
O3 K5 C2M . . 127.65(7) ?
O5 K5 C2M . . 73.16(9) ?
O6 K5 C6MM . . 97.75(7) ?
O3 K5 C6MM . . 154.05(7) ?
O5 K5 C6MM . . 68.69(7) ?
O6 K5 C1MM . . 121.04(8) ?
O3 K5 C1MM . . 134.86(6) ?
O5 K5 C1MM . . 56.48(6) ?
C6MM K5 C1MM . . 25.9 ?
O6 K5 C1H . . 118.56(6) ?
O3 K5 C1H . . 56.87(6) ?
O5 K5 C1H . . 120.04(6) ?
C2M K5 C1H . . 93.79(8) ?
C6MM K5 C1H . . 137.26(7) ?
C1MM K5 C1H . . 119.45(9) ?
O6 K5 O1W . . 51.46(5) ?
O3 K5 O1W . . 77.69(6) ?
O5 K5 O1W . . 50.40(5) ?
C2M K5 O1W . . 117.20(9) ?
C6MM K5 O1W . . 85.11(7) ?
C1MM K5 O1W . . 92.32(8) ?
C1H K5 O1W . . 134.55(6) ?
O6 K5 C1M . . 123.23(8) ?
O3 K5 C1M . . 133.20(6) ?
O5 K5 C1M . . 56.17(6) ?
C2M K5 C1M . . 24.8 ?
C1H K5 C1M . . 117.42(9) ?
O1W K5 C1M . . 93.42(8) ?
O6 K5 C2H . . 142.35(6) ?
O3 K5 C2H . . 67.00(7) ?
O5 K5 C2H . . 102.70(7) ?
C2M K5 C2H . . 72.03(8) ?
C6MM K5 C2H . . 117.85(7) ?
C1MM K5 C2H . . 96.43(9) ?
C1H K5 C2H . . 24.06(7) ?
O1W K5 C2H . . 137.77(7) ?
C1M K5 C2H . . 94.28(9) ?
O6 K5 Si3 . . 95.99(4) ?
O3 K5 Si3 . . 26.10(4) ?
O5 K5 Si3 . . 107.27(4) ?
C2M K5 Si3 . . 120.34(6) ?
C6MM K5 Si3 . . 166.20(6) ?
C1MM K5 Si3 . . 140.80(6) ?
C1H K5 Si3 . . 32.46(5) ?
O1W K5 Si3 . . 102.58(5) ?
C1M K5 Si3 . . 138.53(7) ?
C2H K5 Si3 . . 49.14(5) ?
O6 K5 C6R . . 63.79(6) ?
O3 K5 C6R . . 125.38(6) ?
O5 K5 C6R . . 142.07(6) ?
C2M K5 C6R . . 97.90(9) ?
C6MM K5 C6R . . 78.64(7) ?
C1MM K5 C6R . . 99.56(6) ?
C1H K5 C6R . . 96.92(7) ?
O1W K5 C6R . . 109.65(6) ?
C1M K5 C6R . . 101.04(7) ?
C2H K5 C6R . . 109.44(8) ?
Si3 K5 C6R . . 108.83(5) ?
O6 K5 H1W1 . . 37.7 ?
O3 K5 H1W1 . . 81.5 ?
O5 K5 H1W1 . . 63.8 ?
C2M K5 H1W1 . . 125.4 ?
C6MM K5 H1W1 . . 86.5 ?
C1MM K5 H1W1 . . 99.2 ?
C1H K5 H1W1 . . 136.1 ?
O1W K5 H1W1 . . 14.0 ?
C1M K5 H1W1 . . 100.7 ?
C2H K5 H1W1 . . 147.1 ?
Si3 K5 H1W1 . . 103.8 ?
C6R K5 H1W1 . . 96.3 ?
O6 K5 H1W2 . . 65.8 ?
O3 K5 H1W2 . . 79.5 ?
O5 K5 H1W2 . . 35.8 ?
C2M K5 H1W2 . . 104.4 ?
C6MM K5 H1W2 . . 79.1 ?
C1MM K5 H1W2 . . 81.1 ?
C1H K5 H1W2 . . 134.5 ?
O1W K5 H1W2 . . 14.6 ?
C1M K5 H1W2 . . 81.9 ?
C2H K5 H1W2 . . 129.6 ?
Si3 K5 H1W2 . . 105.6 ?
C6R K5 H1W2 . . 120.6 ?
H1W1 K5 H1W2 . . 28.1 ?
O3 K6 O6 . . 87.90(7) ?
O3 K6 O4 . . 161.31(10) ?
O6 K6 O4 . . 97.53(6) ?
O3 K6 O1W . . 88.39(8) ?
O6 K6 O1W . . 55.94(6) ?
O4 K6 O1W . . 80.06(6) ?
O3 K6 O2W . . 77.08(10) ?
O6 K6 O2W . . 138.29(10) ?
O4 K6 O2W . . 87.18(8) ?
O1W K6 O2W . . 84.59(9) ?
O3 K6 C2L . . 115.48(9) ?
O6 K6 C2L . . 147.58(11) ?
O4 K6 C2L . . 67.77(10) ?
O1W K6 C2L . . 140.52(11) ?
O2W K6 C2L . . 71.96(11) ?
O3 K6 C1L . . 135.04(7) ?
O6 K6 C1L . . 124.48(9) ?
O4 K6 C1L . . 54.31(6) ?
O1W K6 C1L . . 134.36(7) ?
O2W K6 C1L . . 91.74(9) ?
C2L K6 C1L . . 23.77(8) ?
O3 K6 C2I . . 66.86(6) ?
O6 K6 C2I . . 72.68(6) ?
O4 K6 C2I . . 131.83(9) ?
O1W K6 C2I . . 123.71(6) ?
O2W K6 C2I . . 131.70(9) ?
C2L K6 C2I . . 95.25(11) ?
C1L K6 C2I . . 91.91(8) ?
O3 K6 Si3 . . 21.44(4) ?
O6 K6 Si3 . . 90.39(5) ?
O4 K6 Si3 . . 171.41(5) ?
O1W K6 Si3 . . 107.31(7) ?
O2W K6 Si3 . . 89.13(9) ?
C2L K6 Si3 . . 103.70(9) ?
C1L K6 Si3 . . 118.12(6) ?
C2I K6 Si3 . . 47.78(4) ?
O3 K6 Si4 . . 162.05(6) ?
O6 K6 Si4 . . 109.84(6) ?
O4 K6 Si4 . . 23.58(4) ?
O1W K6 Si4 . . 103.61(5) ?
O2W K6 Si4 . . 90.63(7) ?
C2L K6 Si4 . . 47.29(8) ?
C1L K6 Si4 . . 30.81(5) ?
C2I K6 Si4 . . 114.84(7) ?
Si3 K6 Si4 . . 148.91(4) ?
O3 K6 K5 . . 45.63(5) ?
O6 K6 K5 . . 43.92(4) ?
O4 K6 K5 . . 132.72(5) ?
O1W K6 K5 . . 56.86(5) ?
O2W K6 K5 . . 105.41(9) ?
C2L K6 K5 . . 159.50(9) ?
C1L K6 K5 . . 161.17(8) ?
C2I K6 K5 . . 70.97(4) ?
Si3 K6 K5 . . 55.81(3) ?
Si4 K6 K5 . . 152.22(4) ?
O3 K6 K3 . . 43.86(5) ?
O6 K6 K3 . . 99.55(6) ?
O4 K6 K3 . . 117.46(7) ?
O1W K6 K3 . . 62.35(6) ?
O2W K6 K3 . . 44.22(8) ?
C2L K6 K3 . . 112.87(8) ?
C1L K6 K3 . . 135.17(7) ?
C2I K6 K3 . . 110.69(6) ?
Si3 K6 K3 . . 64.07(4) ?
Si4 K6 K3 . . 131.14(5) ?
K5 K6 K3 . . 61.22(4) ?
O3 K6 H1W1 . . 89.5 ?
O6 K6 H1W1 . . 39.0 ?
O4 K6 H1W1 . . 83.7 ?
O1W K6 H1W1 . . 17.0 ?
O2W K6 H1W1 . . 101.4 ?
C2L K6 H1W1 . . 150.8 ?
C1L K6 H1W1 . . 135.4 ?
C2I K6 H1W1 . . 109.1 ?
Si3 K6 H1W1 . . 104.6 ?
Si4 K6 H1W1 . . 105.9 ?
K5 K6 H1W1 . . 49.4 ?
K3 K6 H1W1 . . 74.0 ?
O6 K61 O4 . . 103.41(7) ?
O6 K61 O3W . . 122.57(13) ?
O4 K61 O3W . . 86.32(11) ?
O6 K61 C1L . . 149.43(11) ?
O4 K61 C1L . . 60.59(7) ?
O3W K61 C1L . . 84.30(11) ?
O6 K61 O3 . . 79.88(7) ?
O4 K61 O3 . . 134.01(11) ?
O3W K61 O3 . . 56.51(11) ?
C1L K61 O3 . . 130.41(8) ?
O6 K61 C2I . . 79.64(7) ?
O4 K61 C2I . . 159.67(12) ?
O3W K61 C2I . . 109.24(12) ?
C1L K61 C2I . . 106.79(9) ?
O3 K61 C2I . . 66.25(6) ?
O6 K61 C2L . . 173.99(11) ?
O4 K61 C2L . . 71.17(10) ?
O3W K61 C2L . . 60.56(12) ?
C1L K61 C2L . . 25.43(9) ?
O3 K61 C2L . . 105.71(10) ?
C2I K61 C2L . . 104.50(11) ?
O6 K61 O1W . . 51.15(6) ?
O4 K61 O1W . . 74.49(7) ?
O3W K61 O1W . . 79.36(11) ?
C1L K61 O1W . . 132.95(8) ?
O3 K61 O1W . . 72.88(7) ?
C2I K61 O1W . . 120.24(7) ?
C2L K61 O1W . . 127.81(11) ?
O6 K61 Si4 . . 123.03(6) ?
O4 K61 Si4 . . 27.46(4) ?
O3W K61 Si4 . . 90.51(10) ?
C1L K61 Si4 . . 34.15(5) ?
O3 K61 Si4 . . 146.99(8) ?
C2I K61 Si4 . . 135.60(9) ?
C2L K61 Si4 . . 50.97(9) ?
O1W K61 Si4 . . 101.93(6) ?
O6 K61 C6L . . 136.67(11) ?
O4 K61 C6L . . 78.74(8) ?
O3W K61 C6L . . 100.75(11) ?
C1L K61 C6L . . 23.61(7) ?
O3 K61 C6L . . 129.73(7) ?
C2I K61 C6L . . 85.36(8) ?
C2L K61 C6L . . 40.81(9) ?
O1W K61 C6L . . 153.18(7) ?
Si4 K61 C6L . . 51.35(6) ?
O6 K61 C2P . . 66.69(7) ?
O4 K61 C2P . . 84.51(8) ?
O3W K61 C2P . . 168.43(11) ?
C1L K61 C2P . . 85.06(9) ?
O3 K61 C2P . . 134.89(7) ?
C2I K61 C2P . . 78.25(8) ?
C2L K61 C2P . . 109.56(10) ?
O1W K61 C2P . . 104.86(6) ?
Si4 K61 C2P . . 78.12(7) ?
C6L K61 C2P . . 70.54(8) ?
O6 K61 Si6 . . 20.56(4) ?
O4 K61 Si6 . . 97.28(6) ?
O3W K61 Si6 . . 142.60(11) ?
C1L K61 Si6 . . 129.72(9) ?
O3 K61 Si6 . . 98.14(5) ?
C2I K61 Si6 . . 78.49(5) ?
C2L K61 Si6 . . 155.10(11) ?
O1W K61 Si6 . . 66.07(4) ?
Si4 K61 Si6 . . 109.60(5) ?
C6L K61 Si6 . . 116.51(9) ?
C2P K61 Si6 . . 46.17(5) ?
O6 K61 H1W1 . . 37.2 ?
O4 K61 H1W1 . . 80.8 ?
O3W K61 H1W1 . . 92.2 ?
C1L K61 H1W1 . . 141.4 ?
O3 K61 H1W1 . . 75.3 ?
C2I K61 H1W1 . . 110.6 ?
C2L K61 H1W1 . . 141.3 ?
O1W K61 H1W1 . . 14.1 ?
Si4 K61 H1W1 . . 107.8 ?
C6L K61 H1W1 . . 154.9 ?
C2P K61 H1W1 . . 93.3 ?
Si6 K61 H1W1 . . 52.2 ?
O6 K61 H3W2 . . 111.6 ?
O4 K61 H3W2 . . 102.5 ?
O3W K61 H3W2 . . 17.4 ?
C1L K61 H3W2 . . 97.8 ?
O3 K61 H3W2 . . 39.3 ?
C2I K61 H3W2 . . 94.8 ?
C2L K61 H3W2 . . 72.7 ?
O1W K61 H3W2 . . 77.9 ?
Si4 K61 H3W2 . . 107.8 ?
C6L K61 H3W2 . . 110.0 ?
C2P K61 H3W2 . . 173.0 ?
Si6 K61 H3W2 . . 132.1 ?
H1W1 K61 H3W2 . . 88.5 ?
Si1 O1 K21 . . 144.31(12) ?
Si1 O1 K1 . . 120.06(9) ?
K21 O1 K1 . . 84.55(6) ?
Si1 O1 K2 . . 130.82(10) ?
K1 O1 K2 . . 88.51(5) ?
Si1 O1 K3 . . 105.80(8) ?
K21 O1 K3 . . 98.60(9) ?
K1 O1 K3 . . 90.90(6) ?
K2 O1 K3 . . 113.35(7) ?
O1 Si1 C1A . . 113.33(10) ?
O1 Si1 C1C . . 112.24(10) ?
C1A Si1 C1C . . 105.79(10) ?
O1 Si1 C1B . . 108.32(9) ?
C1A Si1 C1B . . 108.57(11) ?
C1C Si1 C1B . . 108.45(11) ?
O1 Si1 K1 . . 38.09(7) ?
C1A Si1 K1 . . 76.38(7) ?
C1C Si1 K1 . . 134.45(8) ?
C1B Si1 K1 . . 113.81(8) ?
O1 Si1 K3 . . 49.98(7) ?
C1A Si1 K3 . . 123.92(7) ?
C1C Si1 K3 . . 130.29(7) ?
C1B Si1 K3 . . 58.51(7) ?
K1 Si1 K3 . . 65.18(2) ?
C6A C1A C2A . . 116.9(2) ?
C6A C1A Si1 . . 123.23(19) ?
C2A C1A Si1 . . 119.82(18) ?
C3A C2A C1A . . 121.8(3) ?
C3A C2A K1 . . 121.9(2) ?
C1A C2A K1 . . 94.52(16) ?
C3A C2A H2A . . 119.1 ?
C1A C2A H2A . . 119.1 ?
K1 C2A H2A . . 51.4 ?
C4A C3A C2A . . 120.1(3) ?
C4A C3A H3A . . 120.0 ?
C2A C3A H3A . . 120.0 ?
C5A C4A C3A . . 119.7(3) ?
C5A C4A H4A . . 120.2 ?
C3A C4A H4A . . 120.2 ?
C4A C5A C6A . . 120.2(3) ?
C4A C5A H5A . . 119.9 ?
C6A C5A H5A . . 119.9 ?
C5A C6A C1A . . 121.4(3) ?
C5A C6A H6A . . 119.3 ?
C1A C6A H6A . . 119.3 ?
C2B C1B C6B . . 116.6(2) ?
C2B C1B Si1 . . 121.4(2) ?
C6B C1B Si1 . . 120.85(19) ?
C2B C1B K3 . . 89.11(14) ?
C6B C1B K3 . . 78.96(14) ?
Si1 C1B K3 . . 90.93(8) ?
C1B C2B C3B . . 120.9(3) ?
C1B C2B K3 . . 66.98(13) ?
C3B C2B K3 . . 90.58(17) ?
C1B C2B H2B . . 119.6 ?
C3B C2B H2B . . 119.6 ?
K3 C2B H2B . . 112.7 ?
C4B C3B C2B . . 120.0(3) ?
C4B C3B H3B . . 120.0 ?
C2B C3B H3B . . 120.0 ?
C5B C4B C3B . . 120.6(3) ?
C5B C4B H4B . . 119.7 ?
C3B C4B H4B . . 119.7 ?
C4B C5B C6B . . 119.8(3) ?
C4B C5B K3 . . 89.3(2) ?
C6B C5B K3 . . 65.57(16) ?
C4B C5B H5B . . 120.1 ?
C6B C5B H5B . . 120.1 ?
K3 C5B H5B . . 115.1 ?
C5B C6B C1B . . 122.2(3) ?
C5B C6B K3 . . 91.19(18) ?
C1B C6B K3 . . 75.67(14) ?
C5B C6B H6B . . 118.9 ?
C1B C6B H6B . . 118.9 ?
K3 C6B H6B . . 103.6 ?
C6C C1C C2C . . 116.0(2) ?
C6C C1C Si1 . . 121.86(18) ?
C2C C1C Si1 . . 122.09(18) ?
C3C C2C C1C . . 122.2(2) ?
C3C C2C H2C . . 118.9 ?
C1C C2C H2C . . 118.9 ?
C4C C3C C2C . . 120.0(2) ?
C4C C3C H3C . . 120.0 ?
C2C C3C H3C . . 120.0 ?
C5C C4C C3C . . 119.3(2) ?
C5C C4C H4C . . 120.4 ?
C3C C4C H4C . . 120.4 ?
C4C C5C C6C . . 120.2(3) ?
C4C C5C H5C . . 119.9 ?
C6C C5C H5C . . 119.9 ?
C5C C6C C1C . . 122.3(3) ?
C5C C6C H6C . . 118.9 ?
C1C C6C H6C . . 118.9 ?
Si2 O2 K2 . . 117.02(9) ?
Si2 O2 K1 . . 130.50(9) ?
K2 O2 K1 . . 93.99(6) ?
Si2 O2 K4 . . 116.30(9) ?
K2 O2 K4 . . 91.33(6) ?
K1 O2 K4 . . 99.23(6) ?
Si2 O2 K21 . . 132.97(11) ?
K1 O2 K21 . . 83.15(7) ?
K4 O2 K21 . . 81.36(6) ?
O2 Si2 C1E . . 111.48(10) ?
O2 Si2 C1D . . 113.13(9) ?
C1E Si2 C1D . . 105.61(10) ?
O2 Si2 C1F . . 110.45(9) ?
C1E Si2 C1F . . 107.27(10) ?
C1D Si2 C1F . . 108.63(10) ?
O2 Si2 K2 . . 39.72(7) ?
C1E Si2 K2 . . 134.37(8) ?
C1D Si2 K2 . . 74.73(7) ?
C1F Si2 K2 . . 115.85(7) ?
O2 Si2 K4 . . 40.40(6) ?
C1E Si2 K4 . . 124.87(8) ?
C1D Si2 K4 . . 128.01(7) ?
C1F Si2 K4 . . 70.04(7) ?
K2 Si2 K4 . . 62.01(3) ?
O2 Si2 K1 . . 31.04(6) ?
C1E Si2 K1 . . 81.05(7) ?
C1D Si2 K1 . . 118.27(8) ?
C1F Si2 K1 . . 128.14(7) ?
K2 Si2 K1 . . 61.20(3) ?
K4 Si2 K1 . . 64.360(19) ?
O2 Si2 K21 . . 29.80(7) ?
C1E Si2 K21 . . 131.23(8) ?
C1D Si2 K21 . . 84.72(8) ?
C1F Si2 K21 . . 114.21(7) ?
K4 Si2 K21 . . 54.11(4) ?
K1 Si2 K21 . . 53.52(4) ?
C6D C1D C2D . . 117.0(2) ?
C6D C1D Si2 . . 123.12(18) ?
C2D C1D Si2 . . 119.72(17) ?
C3D C2D C1D . . 121.8(2) ?
C3D C2D K2 . . 123.37(17) ?
C1D C2D K2 . . 90.59(14) ?
C3D C2D H2D . . 119.1 ?
C1D C2D H2D . . 119.1 ?
K2 C2D H2D . . 54.8 ?
C2D C3D C4D . . 119.9(2) ?
C2D C3D H3D . . 120.1 ?
C4D C3D H3D . . 120.1 ?
C5D C4D C3D . . 119.8(2) ?
C5D C4D H4D . . 120.1 ?
C3D C4D H4D . . 120.1 ?
C4D C5D C6D . . 120.0(2) ?
C4D C5D H5D . . 120.0 ?
C6D C5D H5D . . 120.0 ?
C5D C6D C1D . . 121.5(2) ?
C5D C6D H6D . . 119.2 ?
C1D C6D H6D . . 119.2 ?
C6E C1E C2E . . 116.8(2) ?
C6E C1E Si2 . . 120.2(2) ?
C2E C1E Si2 . . 122.97(18) ?
C3E C2E C1E . . 121.9(2) ?
C3E C2E H2E . . 119.0 ?
C1E C2E H2E . . 119.0 ?
C4E C3E C2E . . 119.6(3) ?
C4E C3E H3E . . 120.2 ?
C2E C3E H3E . . 120.2 ?
C3E C4E C5E . . 119.6(3) ?
C3E C4E H4E . . 120.2 ?
C5E C4E H4E . . 120.2 ?
C6E C5E C4E . . 120.1(3) ?
C6E C5E H5E . . 120.0 ?
C4E C5E H5E . . 120.0 ?
C5E C6E C1E . . 121.8(3) ?
C5E C6E H6E . . 119.1 ?
C1E C6E H6E . . 119.1 ?
C2F C1F C6F . . 116.7(2) ?
C2F C1F Si2 . . 120.54(17) ?
C6F C1F Si2 . . 122.59(19) ?
C2F C1F K4 . . 70.44(13) ?
C6F C1F K4 . . 117.57(14) ?
Si2 C1F K4 . . 78.79(7) ?
C3F C2F C1F . . 122.1(2) ?
C3F C2F K4 . . 109.92(17) ?
C1F C2F K4 . . 85.70(15) ?
C3F C2F H2F . . 118.9 ?
C1F C2F H2F . . 118.9 ?
K4 C2F H2F . . 74.1 ?
C4F C3F C2F . . 119.8(3) ?
C4F C3F H3F . . 120.1 ?
C2F C3F H3F . . 120.1 ?
C5F C4F C3F . . 119.7(2) ?
C5F C4F H4F . . 120.2 ?
C3F C4F H4F . . 120.2 ?
C4F C5F C6F . . 120.3(2) ?
C4F C5F H5F . . 119.9 ?
C6F C5F H5F . . 119.9 ?
C5F C6F C1F . . 121.4(2) ?
C5F C6F H6F . . 119.3 ?
C1F C6F H6F . . 119.3 ?
Si3 O3 K6 . . 122.81(11) ?
Si3 O3 K3 . . 136.52(10) ?
K6 O3 K3 . . 95.04(8) ?
Si3 O3 K5 . . 105.39(10) ?
K6 O3 K5 . . 92.20(6) ?
K3 O3 K5 . . 92.42(6) ?
Si3 O3 K61 . . 112.40(10) ?
K3 O3 K61 . . 106.59(8) ?
K5 O3 K61 . . 90.58(6) ?
O3 Si3 C1G . . 113.25(10) ?
O3 Si3 C1H . . 110.05(12) ?
C1G Si3 C1H . . 107.03(11) ?
O3 Si3 C1I . . 113.00(10) ?
C1G Si3 C1I . . 107.69(10) ?
C1H Si3 C1I . . 105.36(11) ?
O3 Si3 K5 . . 48.51(8) ?
C1G Si3 K5 . . 145.99(7) ?
C1H Si3 K5 . . 66.02(8) ?
C1I Si3 K5 . . 106.20(7) ?
O3 Si3 K6 . . 35.76(8) ?
C1G Si3 K6 . . 121.12(8) ?
C1H Si3 K6 . . 128.46(8) ?
C1I Si3 K6 . . 77.86(8) ?
K5 Si3 K6 . . 63.94(3) ?
O3 Si3 K61 . . 45.71(8) ?
C1G Si3 K61 . . 125.26(8) ?
C1H Si3 K61 . . 127.25(8) ?
C1I Si3 K61 . . 67.48(8) ?
K5 Si3 K61 . . 66.69(3) ?
C6G C1G C2G . . 116.7(2) ?
C6G C1G Si3 . . 120.76(18) ?
C2G C1G Si3 . . 122.48(17) ?
C3G C2G C1G . . 121.7(2) ?
C3G C2G H2G . . 119.1 ?
C1G C2G H2G . . 119.1 ?
C4G C3G C2G . . 120.0(2) ?
C4G C3G H3G . . 120.0 ?
C2G C3G H3G . . 120.0 ?
C5G C4G C3G . . 119.5(2) ?
C5G C4G H4G . . 120.3 ?
C3G C4G H4G . . 120.3 ?
C4G C5G C6G . . 120.4(2) ?
C4G C5G H5G . . 119.8 ?
C6G C5G H5G . . 119.8 ?
C5G C6G C1G . . 121.6(2) ?
C5G C6G H6G . . 119.2 ?
C1G C6G H6G . . 119.2 ?
C2H C1H C6H . . 116.3(3) ?
C2H C1H Si3 . . 120.9(2) ?
C6H C1H Si3 . . 122.7(2) ?
C2H C1H K5 . . 85.75(18) ?
C6H C1H K5 . . 98.6(2) ?
Si3 C1H K5 . . 81.52(10) ?
C1H C2H C3H . . 122.3(3) ?
C1H C2H K5 . . 70.18(17) ?
C3H C2H K5 . . 107.9(2) ?
C1H C2H H2H . . 118.8 ?
C3H C2H H2H . . 118.8 ?
K5 C2H H2H . . 91.9 ?
C4H C3H C2H . . 119.9(3) ?
C4H C3H H3H . . 120.1 ?
C2H C3H H3H . . 120.1 ?
C3H C4H C5H . . 119.5(4) ?
C3H C4H H4H . . 120.2 ?
C5H C4H H4H . . 120.2 ?
C4H C5H C6H . . 120.3(4) ?
C4H C5H H5H . . 119.9 ?
C6H C5H H5H . . 119.9 ?
C5H C6H C1H . . 121.7(3) ?
C5H C6H H6H . . 119.2 ?
C1H C6H H6H . . 119.2 ?
C6I C1I C2I . . 116.4(2) ?
C6I C1I Si3 . . 123.07(18) ?
C2I C1I Si3 . . 120.46(16) ?
C3I C2I C1I . . 121.9(2) ?
C3I C2I K61 . . 110.74(16) ?
C1I C2I K61 . . 102.50(14) ?
C3I C2I K6 . . 122.66(15) ?
C1I C2I K6 . . 92.65(13) ?
C3I C2I H2I . . 119.1 ?
C1I C2I H2I . . 119.1 ?
K6 C2I H2I . . 52.9 ?
C4I C3I C2I . . 120.1(2) ?
C4I C3I H3I . . 120.0 ?
C2I C3I H3I . . 120.0 ?
C5I C4I C3I . . 119.4(2) ?
C5I C4I H4I . . 120.3 ?
C3I C4I H4I . . 120.3 ?
C4I C5I C6I . . 120.2(2) ?
C4I C5I H5I . . 119.9 ?
C6I C5I H5I . . 119.9 ?
C5I C6I C1I . . 122.0(2) ?
C5I C6I H6I . . 119.0 ?
C1I C6I H6I . . 119.0 ?
Si4 O4 K21 . . 122.85(10) ?
Si4 O4 K4 . . 144.33(10) ?
K21 O4 K4 . . 84.42(6) ?
Si4 O4 K61 . . 101.53(9) ?
K21 O4 K61 . . 93.22(8) ?
K4 O4 K61 . . 99.03(6) ?
Si4 O4 K2 . . 113.55(9) ?
K4 O4 K2 . . 87.09(6) ?
Si4 O4 K6 . . 111.46(9) ?
K4 O4 K6 . . 95.60(6) ?
K2 O4 K6 . . 92.19(7) ?
O4 Si4 C1K . . 112.72(11) ?
O4 Si4 C1J . . 113.20(10) ?
C1K Si4 C1J . . 108.19(12) ?
O4 Si4 C1L . . 110.44(11) ?
C1K Si4 C1L . . 108.80(12) ?
C1J Si4 C1L . . 102.98(12) ?
O4 Si4 K61 . . 51.02(7) ?
C1K Si4 K61 . . 114.00(9) ?
C1J Si4 K61 . . 137.77(10) ?
C1L Si4 K61 . . 61.95(9) ?
O4 Si4 K21 . . 35.51(8) ?
C1K Si4 K21 . . 143.23(9) ?
C1J Si4 K21 . . 82.43(9) ?
C1L Si4 K21 . . 102.48(9) ?
K61 Si4 K21 . . 65.05(5) ?
O4 Si4 K6 . . 44.96(7) ?
C1K Si4 K6 . . 123.94(8) ?
C1J Si4 K6 . . 127.73(9) ?
C1L Si4 K6 . . 65.70(9) ?
O4 Si4 K2 . . 43.24(7) ?
C1K Si4 K2 . . 140.94(9) ?
C1J Si4 K2 . . 71.90(9) ?
C1L Si4 K2 . . 109.08(9) ?
K6 Si4 K2 . . 65.75(3) ?
C2J C1J C6J . . 116.3(3) ?
C2J C1J Si4 . . 122.46(19) ?
C6J C1J Si4 . . 121.2(2) ?
C1J C2J C3J . . 122.0(3) ?
C1J C2J K2 . . 97.37(17) ?
C3J C2J K2 . . 116.0(2) ?
C1J C2J H2J . . 119.0 ?
C3J C2J H2J . . 119.0 ?
K2 C2J H2J . . 54.3 ?
C4J C3J C2J . . 120.3(3) ?
C4J C3J H3J . . 119.8 ?
C2J C3J H3J . . 119.8 ?
C3J C4J C5J . . 119.3(3) ?
C3J C4J H4J . . 120.3 ?
C5J C4J H4J . . 120.3 ?
C4J C5J C6J . . 119.9(4) ?
C4J C5J H5J . . 120.0 ?
C6J C5J H5J . . 120.0 ?
C5J C6J C1J . . 121.9(4) ?
C5J C6J H6J . . 119.0 ?
C1J C6J H6J . . 119.0 ?
C6K C1K C2K . . 117.3(3) ?
C6K C1K Si4 . . 120.1(2) ?
C2K C1K Si4 . . 122.6(2) ?
C3K C2K C1K . . 121.4(3) ?
C3K C2K H2K . . 119.3 ?
C1K C2K H2K . . 119.3 ?
C2K C3K C4K . . 119.0(4) ?
C2K C3K H3K . . 120.5 ?
C4K C3K H3K . . 120.5 ?
C5K C4K C3K . . 120.6(3) ?
C5K C4K H4K . . 119.7 ?
C3K C4K H4K . . 119.7 ?
C6K C5K C4K . . 118.9(4) ?
C6K C5K H5K . . 120.6 ?
C4K C5K H5K . . 120.6 ?
C5K C6K C1K . . 122.8(4) ?
C5K C6K H6K . . 118.6 ?
C1K C6K H6K . . 118.6 ?
C6L C1L C2L . . 114.4(3) ?
C6L C1L Si4 . . 126.7(2) ?
C2L C1L Si4 . . 118.7(3) ?
C6L C1L K61 . . 94.3(2) ?
C2L C1L K61 . . 87.0(3) ?
Si4 C1L K61 . . 83.90(9) ?
C6L C1L K6 . . 104.0(2) ?
C2L C1L K6 . . 77.1(3) ?
Si4 C1L K6 . . 83.48(9) ?
C3L C2L C1L . . 123.7(5) ?
C3L C2L K61 . . 104.8(5) ?
C1L C2L K61 . . 67.6(3) ?
C3L C2L K6 . . 103.9(5) ?
C1L C2L K6 . . 79.1(3) ?
C3L C2L H2L . . 118.1 ?
C1L C2L H2L . . 118.1 ?
K6 C2L H2L . . 86.9 ?
C4L C3L C2L . . 119.5(4) ?
C4L C3L H3L . . 120.2 ?
C2L C3L H3L . . 120.2 ?
C3L C4L C5L . . 119.2(4) ?
C3L C4L H4L . . 120.4 ?
C5L C4L H4L . . 120.4 ?
C4L C5L C6L . . 120.9(4) ?
C4L C5L H5L . . 119.6 ?
C6L C5L H5L . . 119.6 ?
C1L C6L C5L . . 122.3(3) ?
C1L C6L K61 . . 62.08(17) ?
C5L C6L K61 . . 104.2(3) ?
C1L C6L H6L . . 118.9 ?
C5L C6L H6L . . 118.9 ?
K61 C6L H6L . . 103.4 ?
Si5 O5 K3 . . 135.73(10) ?
Si5 O5 K5 . . 105.24(8) ?
K3 O5 K5 . . 89.72(5) ?
Si5 O5 K1 . . 110.26(9) ?
K3 O5 K1 . . 89.00(6) ?
K5 O5 K1 . . 129.61(7) ?
O5 Si5 C1OO . . 115.56(15) ?
O5 Si5 C3NN . . 119.22(14) ?
O5 Si5 C1M . . 114.01(14) ?
O5 Si5 C1MM . . 107.47(13) ?
O5 Si5 C1N . . 105.94(12) ?
O5 Si5 C1O . . 107.55(12) ?
O5 Si5 K5 . . 49.81(7) ?
C1OO Si5 K5 . . 143.42(13) ?
C3NN Si5 K5 . . 131.74(12) ?
C1M Si5 K5 . . 64.88(12) ?
C1MM Si5 K5 . . 58.88(11) ?
C1N Si5 K5 . . 105.53(10) ?
C1O Si5 K5 . . 124.36(9) ?
O5 Si5 K1 . . 47.30(7) ?
C1OO Si5 K1 . . 68.36(12) ?
C3NN Si5 K1 . . 112.52(11) ?
C1M Si5 K1 . . 137.65(13) ?
C1MM Si5 K1 . . 131.44(10) ?
C1N Si5 K1 . . 122.16(11) ?
C1O Si5 K1 . . 63.88(10) ?
K5 Si5 K1 . . 90.82(3) ?
O5 Si5 K3 . . 27.79(7) ?
C1OO Si5 K3 . . 123.86(12) ?
C3NN Si5 K3 . . 92.33(12) ?
C1M Si5 K3 . . 123.04(12) ?
C1MM Si5 K3 . . 118.58(12) ?
C1N Si5 K3 . . 78.45(10) ?
C1O Si5 K3 . . 125.02(10) ?
K5 Si5 K3 . . 61.71(2) ?
K1 Si5 K3 . . 61.36(2) ?
C2M C1M C6M . . 120.0 ?
C2M C1M Si5 . . 117.3(2) ?
C6M C1M Si5 . . 122.5(2) ?
C2M C1M K5 . . 67.14(17) ?
C6M C1M K5 . . 113.62(18) ?
Si5 C1M K5 . . 83.68(13) ?
C3M C2M C1M . . 120.0 ?
C3M C2M K5 . . 103.92(18) ?
C1M C2M K5 . . 88.07(18) ?
C3M C2M H2M . . 120.0 ?
C1M C2M H2M . . 120.0 ?
K5 C2M H2M . . 78.1 ?
C2M C3M C4M . . 120.0 ?
C2M C3M H3M . . 120.0 ?
C4M C3M H3M . . 120.0 ?
C5M C4M C3M . . 120.0 ?
C5M C4M H4M . . 120.0 ?
C3M C4M H4M . . 120.0 ?
C4M C5M C6M . . 120.0 ?
C4M C5M H5M . . 120.0 ?
C6M C5M H5M . . 120.0 ?
C5M C6M C1M . . 120.0 ?
C5M C6M H6M . . 120.0 ?
C1M C6M H6M . . 120.0 ?
C2MM C1MM C6MM . . 120.0 ?
C2MM C1MM Si5 . . 122.49(19) ?
C6MM C1MM Si5 . . 117.43(19) ?
C2MM C1MM K5 . . 101.60(14) ?
C6MM C1MM K5 . . 75.78(12) ?
Si5 C1MM K5 . . 89.11(12) ?
C3MM C2MM C1MM . . 120.0 ?
C3MM C2MM H2MM . . 120.0 ?
C1MM C2MM H2MM . . 120.0 ?
C4MM C3MM C2MM . . 120.0 ?
C4MM C3MM H3MM . . 120.0 ?
C2MM C3MM H3MM . . 120.0 ?
C3MM C4MM C5MM . . 120.0 ?
C3MM C4MM H4MM . . 120.0 ?
C5MM C4MM H4MM . . 120.0 ?
C6MM C5MM C4MM . . 120.0 ?
C6MM C5MM H5MM . . 120.0 ?
C4MM C5MM H5MM . . 120.0 ?
C5MM C6MM C1MM . . 120.0 ?
C5MM C6MM K5 . . 100.40(15) ?
C1MM C6MM K5 . . 78.30(13) ?
C5MM C6MM H6MM . . 120.0 ?
C1MM C6MM H6MM . . 120.0 ?
K5 C6MM H6MM . . 91.3 ?
C2N C1N C6N . . 120.0 ?
C2N C1N Si5 . . 120.85(18) ?
C6N C1N Si5 . . 118.80(18) ?
C3N C2N C1N . . 120.0 ?
C3N C2N H2N . . 120.0 ?
C1N C2N H2N . . 120.0 ?
C4N C3N C2N . . 120.0 ?
C4N C3N H3N . . 120.0 ?
C2N C3N H3N . . 120.0 ?
C3N C4N C5N . . 120.0 ?
C3N C4N H4N . . 120.0 ?
C5N C4N H4N . . 120.0 ?
C6N C5N C4N . . 120.0 ?
C6N C5N H5N . . 120.0 ?
C4N C5N H5N . . 120.0 ?
C5N C6N C1N . . 120.0 ?
C5N C6N H6N . . 120.0 ?
C1N C6N H6N . . 120.0 ?
C2NN C1NN C6NN . . 120.0 ?
C1NN C2NN C3NN . . 120.0 ?
C1NN C2NN H2NN . . 120.0 ?
C3NN C2NN H2NN . . 120.0 ?
C4NN C3NN C2NN . . 120.0 ?
C4NN C3NN Si5 . . 119.8(2) ?
C2NN C3NN Si5 . . 119.7(2) ?
C4NN C3NN H3NN . . 120.0 ?
C2NN C3NN H3NN . . 120.0 ?
Si5 C3NN H3NN . . 7.3 ?
C5NN C4NN C3NN . . 120.0 ?
C5NN C4NN H4NN . . 120.0 ?
C3NN C4NN H4NN . . 120.0 ?
C6NN C5NN C4NN . . 120.0 ?
C6NN C5NN H5NN . . 120.0 ?
C4NN C5NN H5NN . . 120.0 ?
C5NN C6NN C1NN . . 120.0 ?
C5NN C6NN H6NN . . 120.0 ?
C1NN C6NN H6NN . . 120.0 ?
C2O C1O C6O . . 120.0 ?
C2O C1O Si5 . . 117.87(17) ?
C6O C1O Si5 . . 121.99(17) ?
C2O C1O K1 . . 63.39(13) ?
C6O C1O K1 . . 125.53(14) ?
Si5 C1O K1 . . 84.18(10) ?
C1O C2O C3O . . 120.0 ?
C1O C2O K1 . . 93.46(14) ?
C3O C2O K1 . . 111.63(15) ?
C1O C2O H2O . . 120.0 ?
C3O C2O H2O . . 120.0 ?
K1 C2O H2O . . 64.6 ?
C2O C3O C4O . . 120.0 ?
C2O C3O H3O . . 120.0 ?
C4O C3O H3O . . 120.0 ?
C5O C4O C3O . . 120.0 ?
C5O C4O H4O . . 120.0 ?
C3O C4O H4O . . 120.0 ?
C4O C5O C6O . . 120.0 ?
C4O C5O H5O . . 120.0 ?
C6O C5O H5O . . 120.0 ?
C5O C6O C1O . . 120.0 ?
C5O C6O H6O . . 120.0 ?
C1O C6O H6O . . 120.0 ?
C2OO C1OO C6OO . . 120.0 ?
C2OO C1OO Si5 . . 120.0(2) ?
C6OO C1OO Si5 . . 119.7(2) ?
C1OO C2OO C3OO . . 120.0 ?
C1OO C2OO K1 . . 105.17(17) ?
C3OO C2OO K1 . . 105.70(19) ?
C1OO C2OO H2OO . . 120.0 ?
C3OO C2OO H2OO . . 120.0 ?
K1 C2OO H2OO . . 57.8 ?
C4OO C3OO C2OO . . 120.0 ?
C4OO C3OO H3OO . . 120.0 ?
C2OO C3OO H3OO . . 120.0 ?
C3OO C4OO C5OO . . 120.0 ?
C3OO C4OO H4OO . . 120.0 ?
C5OO C4OO H4OO . . 120.0 ?
C6OO C5OO C4OO . . 120.0 ?
C6OO C5OO H5OO . . 120.0 ?
C4OO C5OO H5OO . . 120.0 ?
C5OO C6OO C1OO . . 120.0 ?
C5OO C6OO H6OO . . 120.0 ?
C1OO C6OO H6OO . . 120.0 ?
Si6 O6 K61 . . 124.17(10) ?
Si6 O6 K5 . . 127.40(9) ?
K61 O6 K5 . . 102.76(7) ?
Si6 O6 K6 . . 139.78(10) ?
K5 O6 K6 . . 89.98(6) ?
O6 Si6 C1R . . 111.85(11) ?
O6 Si6 C1P . . 111.98(9) ?
C1R Si6 C1P . . 107.09(10) ?
O6 Si6 C1S . . 109.94(9) ?
C1R Si6 C1S . . 107.02(10) ?
C1P Si6 C1S . . 108.76(10) ?
O6 Si6 K61 . . 35.27(7) ?
C1R Si6 K61 . . 138.21(9) ?
C1P Si6 K61 . . 79.72(8) ?
C1S Si6 K61 . . 109.43(7) ?
O6 Si6 K5 . . 33.17(6) ?
C1R Si6 K5 . . 78.73(9) ?
C1P Si6 K5 . . 126.38(7) ?
C1S Si6 K5 . . 120.46(8) ?
K61 Si6 K5 . . 65.59(4) ?
C2P C1P C6P . . 116.6(2) ?
C2P C1P Si6 . . 120.62(17) ?
C6P C1P Si6 . . 122.76(18) ?
C3P C2P C1P . . 122.2(2) ?
C3P C2P K61 . . 123.31(15) ?
C1P C2P K61 . . 93.34(14) ?
C3P C2P H2P . . 118.9 ?
C1P C2P H2P . . 118.9 ?
K61 C2P H2P . . 51.1 ?
C4P C3P C2P . . 119.7(2) ?
C4P C3P H3P . . 120.1 ?
C2P C3P H3P . . 120.1 ?
C5P C4P C3P . . 119.6(2) ?
C5P C4P H4P . . 120.2 ?
C3P C4P H4P . . 120.2 ?
C4P C5P C6P . . 120.1(2) ?
C4P C5P H5P . . 119.9 ?
C6P C5P H5P . . 119.9 ?
C5P C6P C1P . . 121.7(2) ?
C5P C6P H6P . . 119.2 ?
C1P C6P H6P . . 119.2 ?
C2R C1R C6R . . 117.4(2) ?
C2R C1R Si6 . . 122.83(19) ?
C6R C1R Si6 . . 119.8(2) ?
C3R C2R C1R . . 121.2(3) ?
C3R C2R H2R . . 119.4 ?
C1R C2R H2R . . 119.4 ?
C4R C3R C2R . . 120.0(3) ?
C4R C3R H3R . . 120.0 ?
C2R C3R H3R . . 120.0 ?
C5R C4R C3R . . 120.1(3) ?
C5R C4R H4R . . 120.0 ?
C3R C4R H4R . . 120.0 ?
C4R C5R C6R . . 120.0(3) ?
C4R C5R H5R . . 120.0 ?
C6R C5R H5R . . 120.0 ?
C5R C6R C1R . . 121.3(3) ?
C5R C6R K5 . . 119.9(2) ?
C1R C6R K5 . . 94.57(17) ?
C5R C6R H6R . . 119.3 ?
C1R C6R H6R . . 119.3 ?
K5 C6R H6R . . 53.9 ?
C2S C1S C6S . . 117.0(2) ?
C2S C1S Si6 . . 124.59(18) ?
C6S C1S Si6 . . 118.22(18) ?
C2S C1S K4 . . 79.67(12) ?
C6S C1S K4 . . 80.85(13) ?
Si6 C1S K4 . . 104.38(8) ?
C3S C2S C1S . . 121.7(2) ?
C3S C2S K4 . . 83.17(14) ?
C1S C2S K4 . . 75.29(12) ?
C3S C2S H2S . . 119.2 ?
C1S C2S H2S . . 119.2 ?
K4 C2S H2S . . 112.5 ?
C4S C3S C2S . . 120.2(3) ?
C4S C3S K4 . . 82.08(15) ?
C2S C3S K4 . . 72.67(13) ?
C4S C3S H3S . . 119.9 ?
C2S C3S H3S . . 119.9 ?
K4 C3S H3S . . 115.9 ?
C3S C4S C5S . . 119.8(2) ?
C3S C4S K4 . . 74.73(14) ?
C5S C4S K4 . . 76.83(15) ?
C3S C4S H4S . . 120.1 ?
C5S C4S H4S . . 120.1 ?
K4 C4S H4S . . 119.3 ?
C4S C5S C6S . . 120.0(3) ?
C4S C5S K4 . . 79.98(16) ?
C6S C5S K4 . . 71.99(14) ?
C4S C5S H5S . . 120.0 ?
C6S C5S H5S . . 120.0 ?
K4 C5S H5S . . 118.9 ?
C5S C6S C1S . . 121.4(2) ?
C5S C6S K4 . . 84.15(15) ?
C1S C6S K4 . . 74.06(12) ?
C5S C6S H6S . . 119.3 ?
C1S C6S H6S . . 119.3 ?
K4 C6S H6S . . 112.6 ?

loop_
_geom_bond_atom_site_label_1
_geom_bond_atom_site_label_2
_geom_bond_site_symmetry_2
_geom_bond_distance
_geom_bond_publ_flag
O1W K4 . 2.746(2) ?
O1W K1 . 2.763(2) ?
O1W K6 . 2.851(2) ?
O1W K21 . 3.258(4) ?
O1W K5 . 3.258(2) ?
O1W K61 . 3.280(3) ?
O1W H1W1 . 0.8400 ?
O1W H1W2 . 0.8400 ?
O2W K3 . 2.684(4) ?
O2W K6 . 2.888(4) ?
O2W K2 . 2.907(4) ?
O2W H2W1 . 0.8400 ?
O2W H2W2 . 0.8400 ?
O3W K61 . 2.796(5) ?
O3W K21 . 2.906(5) ?
O3W K3 . 2.958(5) ?
O3W H3W1 . 0.8400 ?
O3W H3W2 . 0.8400 ?
K1 O2 . 2.5857(19) ?
K1 O1 . 2.6305(18) ?
K1 C2OO . 3.032(4) ?
K1 O5 . 3.063(2) ?
K1 C2O . 3.161(3) ?
K1 C2A . 3.345(3) ?
K1 K21 . 3.4843(17) ?
K1 C1O . 3.529(4) ?
K1 Si1 . 3.6902(10) ?
K1 K2 . 3.7699(15) ?
K1 Si2 . 3.8132(13) ?
K1 H1W2 . 2.5030 ?
K2 O2 . 2.5692(18) ?
K2 O4 . 2.754(2) ?
K2 O1 . 2.770(2) ?
K2 C2J . 3.133(3) ?
K2 C2D . 3.284(3) ?
K2 Si2 . 3.5819(13) ?
K2 Si4 . 3.6847(14) ?
K2 K4 . 3.6993(14) ?
K2 K6 . 4.0004(17) ?
K2 K3 . 4.791(2) ?
K2 H2W1 . 2.6714 ?
K21 O4 . 2.495(2) ?
K21 O1 . 2.548(2) ?
K21 O2 . 2.664(2) ?
K21 K4 . 3.4334(16) ?
K21 Si4 . 3.6083(16) ?
K21 K61 . 3.756(2) ?
K21 Si2 . 3.923(2) ?
K21 K3 . 4.186(3) ?
K3 O5 . 2.6143(18) ?
K3 O3 . 2.6735(18) ?
K3 O1 . 2.9621(19) ?
K3 C1B . 3.174(2) ?
K3 C6B . 3.215(3) ?
K3 C2B . 3.448(3) ?
K3 C5B . 3.531(3) ?
K3 Si1 . 3.7215(11) ?
K3 K6 . 3.844(2) ?
K3 K5 . 3.8799(11) ?
K3 H1W2 . 3.0751 ?
K3 H2W1 . 2.4314 ?
K3 H2W2 . 3.0746 ?
K3 H3W2 . 2.5565 ?
K4 O2 . 2.6025(17) ?
K4 O4 . 2.6139(16) ?
K4 C1S . 3.191(2) ?
K4 C2S . 3.246(2) ?
K4 C2F . 3.259(3) ?
K4 C6S . 3.277(2) ?
K4 C3S . 3.376(2) ?
K4 C5S . 3.428(3) ?
K4 C1F . 3.449(2) ?
K4 C4S . 3.467(3) ?
K4 H1W1 . 2.7702 ?
K5 O6 . 2.6192(18) ?
K5 O3 . 2.701(2) ?
K5 O5 . 2.8798(19) ?
K5 C2M . 3.055(4) ?
K5 C6MM . 3.083(3) ?
K5 C1MM . 3.114(4) ?
K5 C1H . 3.212(3) ?
K5 C1M . 3.313(4) ?
K5 C2H . 3.404(3) ?
K5 Si3 . 3.4766(8) ?
K5 C6R . 3.530(3) ?
K5 H1W1 . 2.8720 ?
K5 H1W2 . 2.9715 ?
K6 O3 . 2.537(3) ?
K6 O6 . 2.7205(19) ?
K6 O4 . 2.798(2) ?
K6 C2L . 3.356(6) ?
K6 C1L . 3.381(3) ?
K6 C2I . 3.406(3) ?
K6 Si3 . 3.6486(14) ?
K6 Si4 . 3.6855(19) ?
K6 H1W1 . 2.6328 ?
K61 O6 . 2.618(2) ?
K61 O4 . 2.670(2) ?
K61 C1L . 2.988(3) ?
K61 O3 . 3.046(3) ?
K61 C2I . 3.089(3) ?
K61 C2L . 3.228(6) ?
K61 Si4 . 3.3660(18) ?
K61 C6L . 3.372(4) ?
K61 C2P . 3.546(3) ?
K61 Si6 . 3.7509(16) ?
K61 H1W1 . 2.9159 ?
K61 H3W2 . 2.7520 ?
O1 Si1 . 1.5864(16) ?
Si1 C1A . 1.885(2) ?
Si1 C1C . 1.887(2) ?
Si1 C1B . 1.892(2) ?
C1A C6A . 1.398(3) ?
C1A C2A . 1.401(3) ?
C2A C3A . 1.385(4) ?
C2A H2A . 0.9500 ?
C3A C4A . 1.380(5) ?
C3A H3A . 0.9500 ?
C4A C5A . 1.378(4) ?
C4A H4A . 0.9500 ?
C5A C6A . 1.393(4) ?
C5A H5A . 0.9500 ?
C6A H6A . 0.9500 ?
C1B C2B . 1.398(4) ?
C1B C6B . 1.404(4) ?
C2B C3B . 1.414(4) ?
C2B H2B . 0.9500 ?
C3B C4B . 1.370(5) ?
C3B H3B . 0.9500 ?
C4B C5B . 1.363(5) ?
C4B H4B . 0.9500 ?
C5B C6B . 1.393(4) ?
C5B H5B . 0.9500 ?
C6B H6B . 0.9500 ?
C1C C6C . 1.389(3) ?
C1C C2C . 1.392(3) ?
C2C C3C . 1.389(4) ?
C2C H2C . 0.9500 ?
C3C C4C . 1.375(4) ?
C3C H3C . 0.9500 ?
C4C C5C . 1.374(4) ?
C4C H4C . 0.9500 ?
C5C C6C . 1.386(4) ?
C5C H5C . 0.9500 ?
C6C H6C . 0.9500 ?
O2 Si2 . 1.5880(16) ?
Si2 C1E . 1.888(2) ?
Si2 C1D . 1.891(2) ?
Si2 C1F . 1.899(2) ?
C1D C6D . 1.397(3) ?
C1D C2D . 1.400(3) ?
C2D C3D . 1.387(3) ?
C2D H2D . 0.9500 ?
C3D C4D . 1.387(4) ?
C3D H3D . 0.9500 ?
C4D C5D . 1.380(4) ?
C4D H4D . 0.9500 ?
C5D C6D . 1.394(3) ?
C5D H5D . 0.9500 ?
C6D H6D . 0.9500 ?
C1E C6E . 1.391(4) ?
C1E C2E . 1.399(3) ?
C2E C3E . 1.390(4) ?
C2E H2E . 0.9500 ?
C3E C4E . 1.376(5) ?
C3E H3E . 0.9500 ?
C4E C5E . 1.390(5) ?
C4E H4E . 0.9500 ?
C5E C6E . 1.380(4) ?
C5E H5E . 0.9500 ?
C6E H6E . 0.9500 ?
C1F C2F . 1.400(3) ?
C1F C6F . 1.401(3) ?
C2F C3F . 1.387(4) ?
C2F H2F . 0.9500 ?
C3F C4F . 1.386(4) ?
C3F H3F . 0.9500 ?
C4F C5F . 1.378(4) ?
C4F H4F . 0.9500 ?
C5F C6F . 1.396(3) ?
C5F H5F . 0.9500 ?
C6F H6F . 0.9500 ?
O3 Si3 . 1.5865(17) ?
Si3 C1G . 1.884(2) ?
Si3 C1H . 1.887(3) ?
Si3 C1I . 1.893(2) ?
C1G C6G . 1.389(3) ?
C1G C2G . 1.401(3) ?
C2G C3G . 1.385(3) ?
C2G H2G . 0.9500 ?
C3G C4G . 1.378(4) ?
C3G H3G . 0.9500 ?
C4G C5G . 1.373(4) ?
C4G H4G . 0.9500 ?
C5G C6G . 1.389(4) ?
C5G H5G . 0.9500 ?
C6G H6G . 0.9500 ?
C1H C2H . 1.392(4) ?
C1H C6H . 1.395(4) ?
C2H C3H . 1.395(5) ?
C2H H2H . 0.9500 ?
C3H C4H . 1.366(7) ?
C3H H3H . 0.9500 ?
C4H C5H . 1.381(6) ?
C4H H4H . 0.9500 ?
C5H C6H . 1.391(5) ?
C5H H5H . 0.9500 ?
C6H H6H . 0.9500 ?
C1I C6I . 1.390(3) ?
C1I C2I . 1.397(3) ?
C2I C3I . 1.383(3) ?
C2I H2I . 0.9500 ?
C3I C4I . 1.379(3) ?
C3I H3I . 0.9500 ?
C4I C5I . 1.372(4) ?
C4I H4I . 0.9500 ?
C5I C6I . 1.385(4) ?
C5I H5I . 0.9500 ?
C6I H6I . 0.9500 ?
O4 Si4 . 1.5839(18) ?
Si4 C1K . 1.873(3) ?
Si4 C1J . 1.887(2) ?
Si4 C1L . 1.900(3) ?
C1J C2J . 1.377(4) ?
C1J C6J . 1.392(4) ?
C2J C3J . 1.393(4) ?
C2J H2J . 0.9500 ?
C3J C4J . 1.357(5) ?
C3J H3J . 0.9500 ?
C4J C5J . 1.376(6) ?
C4J H4J . 0.9500 ?
C5J C6J . 1.384(5) ?
C5J H5J . 0.9500 ?
C6J H6J . 0.9500 ?
C1K C6K . 1.395(4) ?
C1K C2K . 1.410(4) ?
C2K C3K . 1.391(4) ?
C2K H2K . 0.9500 ?
C3K C4K . 1.407(6) ?
C3K H3K . 0.9500 ?
C4K C5K . 1.391(6) ?
C4K H4K . 0.9500 ?
C5K C6K . 1.381(4) ?
C5K H5K . 0.9500 ?
C6K H6K . 0.9500 ?
C1L C6L . 1.354(4) ?
C1L C2L . 1.388(4) ?
C2L C3L . 1.375(7) ?
C2L H2L . 0.9500 ?
C3L C4L . 1.338(8) ?
C3L H3L . 0.9500 ?
C4L C5L . 1.345(7) ?
C4L H4L . 0.9500 ?
C5L C6L . 1.392(4) ?
C5L H5L . 0.9500 ?
C6L H6L . 0.9500 ?
O5 Si5 . 1.5904(18) ?
Si5 C1OO . 1.794(3) ?
Si5 C3NN . 1.900(3) ?
Si5 C1M . 1.909(3) ?
Si5 C1MM . 1.928(3) ?
Si5 C1N . 1.998(2) ?
Si5 C1O . 2.079(2) ?
C1M C2M . 1.3900 ?
C1M C6M . 1.3900 ?
C2M C3M . 1.3900 ?
C2M H2M . 0.9500 ?
C3M C4M . 1.3900 ?
C3M H3M . 0.9500 ?
C4M C5M . 1.3900 ?
C4M H4M . 0.9500 ?
C5M C6M . 1.3900 ?
C5M H5M . 0.9500 ?
C6M H6M . 0.9500 ?
C1MM C2MM . 1.3900 ?
C1MM C6MM . 1.3900 ?
C2MM C3MM . 1.3900 ?
C2MM H2MM . 0.9500 ?
C3MM C4MM . 1.3900 ?
C3MM H3MM . 0.9500 ?
C4MM C5MM . 1.3900 ?
C4MM H4MM . 0.9500 ?
C5MM C6MM . 1.3900 ?
C5MM H5MM . 0.9500 ?
C6MM H6MM . 0.9500 ?
C1N C2N . 1.3900 ?
C1N C6N . 1.3900 ?
C2N C3N . 1.3900 ?
C2N H2N . 0.9500 ?
C3N C4N . 1.3900 ?
C3N H3N . 0.9500 ?
C4N C5N . 1.3900 ?
C4N H4N . 0.9500 ?
C5N C6N . 1.3900 ?
C5N H5N . 0.9500 ?
C6N H6N . 0.9500 ?
C1NN C2NN . 1.3900 ?
C1NN C6NN . 1.3900 ?
C2NN C3NN . 1.3900 ?
C2NN H2NN . 0.9500 ?
C3NN C4NN . 1.3900 ?
C3NN H3NN . 0.9500 ?
C4NN C5NN . 1.3900 ?
C4NN H4NN . 0.9500 ?
C5NN C6NN . 1.3900 ?
C5NN H5NN . 0.9500 ?
C6NN H6NN . 0.9500 ?
C1O C2O . 1.3900 ?
C1O C6O . 1.3900 ?
C2O C3O . 1.3900 ?
C2O H2O . 0.9500 ?
C3O C4O . 1.3900 ?
C3O H3O . 0.9500 ?
C4O C5O . 1.3900 ?
C4O H4O . 0.9500 ?
C5O C6O . 1.3900 ?
C5O H5O . 0.9500 ?
C6O H6O . 0.9500 ?
C1OO C2OO . 1.3900 ?
C1OO C6OO . 1.3900 ?
C2OO C3OO . 1.3900 ?
C2OO H2OO . 0.9500 ?
C3OO C4OO . 1.3900 ?
C3OO H3OO . 0.9500 ?
C4OO C5OO . 1.3900 ?
C4OO H4OO . 0.9500 ?
C5OO C6OO . 1.3900 ?
C5OO H5OO . 0.9500 ?
C6OO H6OO . 0.9500 ?
O6 Si6 . 1.5922(16) ?
Si6 C1R . 1.885(2) ?
Si6 C1P . 1.889(2) ?
Si6 C1S . 1.893(2) ?
C1P C2P . 1.400(3) ?
C1P C6P . 1.401(3) ?
C2P C3P . 1.388(3) ?
C2P H2P . 0.9500 ?
C3P C4P . 1.387(4) ?
C3P H3P . 0.9500 ?
C4P C5P . 1.383(4) ?
C4P H4P . 0.9500 ?
C5P C6P . 1.391(4) ?
C5P H5P . 0.9500 ?
C6P H6P . 0.9500 ?
C1R C2R . 1.399(4) ?
C1R C6R . 1.400(4) ?
C2R C3R . 1.393(4) ?
C2R H2R . 0.9500 ?
C3R C4R . 1.380(6) ?
C3R H3R . 0.9500 ?
C4R C5R . 1.379(6) ?
C4R H4R . 0.9500 ?
C5R C6R . 1.390(4) ?
C5R H5R . 0.9500 ?
C6R H6R . 0.9500 ?
C1S C2S . 1.397(3) ?
C1S C6S . 1.408(3) ?
C2S C3S . 1.392(3) ?
C2S H2S . 0.9500 ?
C3S C4S . 1.378(4) ?
C3S H3S . 0.9500 ?
C4S C5S . 1.386(4) ?
C4S H4S . 0.9500 ?
C5S C6S . 1.394(3) ?
C5S H5S . 0.9500 ?
C6S H6S . 0.9500 ?

loop_
_geom_hbond_atom_site_label_D
_geom_hbond_atom_site_label_H
_geom_hbond_atom_site_label_A
_geom_hbond_site_symmetry_A
_geom_hbond_distance_DH
_geom_hbond_distance_HA
_geom_hbond_distance_DA
_geom_hbond_angle_DHA
_geom_hbond_publ_flag
O1W H1W1 O6 . 0.84 1.79 2.616(3) 167.6 yes
O1W H1W2 O5 . 0.84 1.80 2.635(3) 171.6 yes
O2W^g H2W1^g O1 . 0.84 1.80 2.630(4) 171.3 yes
O3W^h H3W2^h O3 . 0.84 1.97 2.775(5) 160.4 yes

_cod_database_fobs_code 2022415
